data_7063942
loop_
_publ_author_name
'Leitner, Zden\<ek'
'C\'isa\<rov\'a, Ivana'
'Kalb\'a\<cov\'a Vejpravov\'a, Jana'
'\<St\<epni\<cka, Petr'

_publ_section_title
;
 Synthesis and coordination behaviour of a protic phosphinoferrocene
 amidine
;
_journal_issue 36
_journal_name_full 'New Journal of Chemistry'
_journal_page_first 15723
_journal_page_last 15735
_journal_paper_doi 10.1039/D5NJ02886H
_journal_volume 49
_journal_year 2025
_chemical_formula_moiety 'C44 H42 Fe N2 P2 Pd, 2(B F4)'
_chemical_formula_sum 'C44 H42 B2 F8 Fe N2 P2 Pd'
_chemical_formula_weight 996.60
_space_group_crystal_system triclinic
_space_group_IT_number 2
_space_group_name_Hall '-P 1'
_space_group_name_H-M_alt 'P -1'
_atom_sites_solution_hydrogens mixed
_atom_sites_solution_primary direct
_atom_sites_solution_secondary difmap
_audit_creation_method SHELXL-2019/3
_audit_update_record
;
2025-07-02 deposited with the CCDC.	2025-08-04 downloaded from the CCDC.
;
_cell_angle_alpha 65.785(2)
_cell_angle_beta 71.268(2)
_cell_angle_gamma 66.738(2)
_cell_formula_units_Z 6
_cell_length_a 18.2236(13)
_cell_length_b 18.5559(12)
_cell_length_c 22.2686(14)
_cell_measurement_reflns_used 9873
_cell_measurement_temperature 120(2)
_cell_measurement_theta_max 27.45
_cell_measurement_theta_min 2.25
_cell_volume 6194.5(7)
_computing_cell_refinement 'SAINT V8.40B (Bruker AXS LLC, 2019)'
_computing_data_collection 'Bruker Instrument Service v8.5.1.2 Release'
_computing_data_reduction 'SAINT V8.40B (Bruker AXS LLC, 2019)'
_computing_molecular_graphics 'PLATON (Spek, 2017)'
_computing_publication_material 'PLATON (Spek, 2017)'
_computing_structure_refinement 'SHELXL-2019 (Sheldrick, 2019)'
_computing_structure_solution 'SHELXT 2018 (Sheldrick, 2018)'
_diffrn_ambient_temperature 120(2)
_diffrn_measured_fraction_theta_full 0.999
_diffrn_measured_fraction_theta_max 0.997
_diffrn_measurement_device_type 'Bruker D8 VENTURE Kappa Duo'
_diffrn_measurement_method '\f and \w scans'
_diffrn_radiation_monochromator 'Quazar Mo multilayer optic'
_diffrn_radiation_source 'I\mS micro-focus sealed tube'
_diffrn_radiation_type MoK\a
_diffrn_radiation_wavelength 0.71073
_diffrn_reflns_av_R_equivalents 0.0245
_diffrn_reflns_av_unetI/netI 0.0180
_diffrn_reflns_Laue_measured_fraction_full 0.999
_diffrn_reflns_Laue_measured_fraction_max 0.997
_diffrn_reflns_limit_h_max 23
_diffrn_reflns_limit_h_min -23
_diffrn_reflns_limit_k_max 24
_diffrn_reflns_limit_k_min -24
_diffrn_reflns_limit_l_max 28
_diffrn_reflns_limit_l_min -28
_diffrn_reflns_number 153847
_diffrn_reflns_point_group_measured_fraction_full 0.999
_diffrn_reflns_point_group_measured_fraction_max 0.997
_diffrn_reflns_theta_full 25.242
_diffrn_reflns_theta_max 27.469
_diffrn_reflns_theta_min 1.865
_exptl_absorpt_coefficient_mu 0.936
_exptl_absorpt_correction_T_max 0.78
_exptl_absorpt_correction_T_min 0.69
_exptl_absorpt_correction_type multi-scan
_exptl_absorpt_process_details
;
Krause, L., Herbst-Irmer, R., Sheldrick, G. M., Stalke, D. (2015).
J. Appl. Cryst. 48, 3-10.
;
_exptl_crystal_colour red
_exptl_crystal_density_diffrn 1.603
_exptl_crystal_description prism
_exptl_crystal_F_000 3024
_exptl_crystal_size_max 0.45
_exptl_crystal_size_mid 0.32
_exptl_crystal_size_min 0.27
_refine_diff_density_max 1.820
_refine_diff_density_min -1.209
_refine_diff_density_rms 0.079
_refine_ls_extinction_method none
_refine_ls_goodness_of_fit_ref 1.035
_refine_ls_hydrogen_treatment constr
_refine_ls_matrix_type full
_refine_ls_number_parameters 1634
_refine_ls_number_reflns 28293
_refine_ls_number_restraints 0
_refine_ls_restrained_S_all 1.035
_refine_ls_R_factor_all 0.0365
_refine_ls_R_factor_gt 0.0337
_refine_ls_shift/su_max 0.003
_refine_ls_shift/su_mean 0.000
_refine_ls_structure_factor_coef Fsqd
_refine_ls_weighting_details 'w=1/[\s^2^(Fo^2^)+(0.0425P)^2^+8.9400P] where P=(Fo^2^+2Fc^2^)/3'
_refine_ls_weighting_scheme calc
_refine_ls_wR_factor_gt 0.0921
_refine_ls_wR_factor_ref 0.0943
_reflns_Friedel_coverage 0.000
_reflns_number_gt 26021
_reflns_number_total 28293
_reflns_threshold_expression 'I > 2\s(I)'
_cod_data_source_file d5nj02886h2.cif
_cod_data_source_block zl315
_cod_depositor_comments 'Adding full bibliography for 7063939--7063948.cif.'
_cod_database_code 7063942
_shelx_shelxl_version_number 2019/3
_shelx_space_group_comment
;
The symmetry employed for this shelxl refinement is uniquely defined
by the following loop, which should always be used as a source of
symmetry information in preference to the above space-group names.
They are only intended as comments.
;
_shelx_estimated_absorpt_t_min 0.678
_shelx_estimated_absorpt_t_max 0.786

loop_
_space_group_symop_operation_xyz
'x, y, z'
'-x, -y, -z'

loop_
_atom_site_label
_atom_site_type_symbol
_atom_site_fract_x
_atom_site_fract_y
_atom_site_fract_z
_atom_site_U_iso_or_equiv
_atom_site_adp_type
_atom_site_occupancy
_atom_site_site_symmetry_order
_atom_site_calc_flag
_atom_site_refinement_flags_posn
_atom_site_refinement_flags_adp
_atom_site_refinement_flags_occupancy
_atom_site_disorder_assembly
_atom_site_disorder_group
Pd1 Pd 0.63050(2) 0.08163(2) 0.10965(2) 0.01076(4) Uani 1 1 d . . . . .
Fe1 Fe 0.49429(2) 0.02111(2) 0.16002(2) 0.01177(6) Uani 1 1 d . . . . .
P1 P 0.66257(3) -0.00349(3) 0.20789(2) 0.01121(9) Uani 1 1 d . . . . .
P2 P 0.74804(3) 0.11369(3) 0.05355(2) 0.01208(9) Uani 1 1 d . . . . .
N1 N 0.56854(10) 0.14354(10) 0.03260(8) 0.0173(3) Uani 1 1 d . . . . .
N2 N 0.51265(11) 0.24128(12) -0.06044(9) 0.0247(4) Uani 1 1 d . . . . .
H2N H 0.477269 0.209361 -0.053325 0.030 Uiso 1 1 d R U . . .
C1 C 0.50926(12) 0.10296(12) 0.06011(9) 0.0150(4) Uani 1 1 d . . . . .
C2 C 0.52259(13) 0.02091(12) 0.06155(10) 0.0182(4) Uani 1 1 d . . . . .
H2 H 0.571172 -0.013658 0.042846 0.022 Uiso 1 1 calc R U . . .
C3 C 0.44931(13) 0.00136(13) 0.09625(10) 0.0212(4) Uani 1 1 d . . . . .
H3 H 0.439606 -0.048645 0.103849 0.025 Uiso 1 1 calc R U . . .
C4 C 0.39256(13) 0.06886(14) 0.11789(11) 0.0222(4) Uani 1 1 d . . . . .
H4 H 0.338751 0.071428 0.142404 0.027 Uiso 1 1 calc R U . . .
C5 C 0.42983(12) 0.13167(12) 0.09669(10) 0.0192(4) Uani 1 1 d . . . . .
H5 H 0.406355 0.183050 0.105241 0.023 Uiso 1 1 calc R U . . .
C6 C 0.57080(11) -0.02955(12) 0.23163(9) 0.0141(3) Uani 1 1 d . . . . .
C7 C 0.55458(12) -0.09288(12) 0.22180(10) 0.0167(4) Uani 1 1 d . . . . .
H7 H 0.593676 -0.136587 0.206175 0.020 Uiso 1 1 calc R U . . .
C8 C 0.46906(13) -0.07821(13) 0.23978(10) 0.0191(4) Uani 1 1 d . . . . .
H8 H 0.441192 -0.111702 0.239301 0.023 Uiso 1 1 calc R U . . .
C9 C 0.43180(12) -0.00529(14) 0.25864(10) 0.0201(4) Uani 1 1 d . . . . .
H9 H 0.375178 0.017968 0.272960 0.024 Uiso 1 1 calc R U . . .
C10 C 0.49365(12) 0.02645(13) 0.25236(9) 0.0172(4) Uani 1 1 d . . . . .
H10 H 0.485985 0.075713 0.260310 0.021 Uiso 1 1 calc R U . . .
C11 C 0.56568(13) 0.20825(13) -0.02107(10) 0.0208(4) Uani 1 1 d . . . . .
H11 H 0.606264 0.234323 -0.032997 0.025 Uiso 1 1 calc R U . . .
C12 C 0.74835(11) -0.09564(11) 0.21175(9) 0.0142(3) Uani 1 1 d . . . . .
C13 C 0.80759(12) -0.11799(13) 0.24854(10) 0.0194(4) Uani 1 1 d . . . . .
H13 H 0.803262 -0.084385 0.272962 0.023 Uiso 1 1 calc R U . . .
C14 C 0.87306(13) -0.18970(14) 0.24932(11) 0.0258(5) Uani 1 1 d . . . . .
H14 H 0.914240 -0.204378 0.273415 0.031 Uiso 1 1 calc R U . . .
C15 C 0.87835(14) -0.23975(14) 0.21503(12) 0.0284(5) Uani 1 1 d . . . . .
H15 H 0.921973 -0.289853 0.217235 0.034 Uiso 1 1 calc R U . . .
C16 C 0.82019(13) -0.21705(14) 0.17744(12) 0.0260(5) Uani 1 1 d . . . . .
H16 H 0.824189 -0.251419 0.153822 0.031 Uiso 1 1 calc R U . . .
C17 C 0.75632(12) -0.14417(13) 0.17444(10) 0.0189(4) Uani 1 1 d . . . . .
H17 H 0.717964 -0.127182 0.147038 0.023 Uiso 1 1 calc R U . . .
C18 C 0.65706(11) 0.03808(12) 0.27023(9) 0.0140(3) Uani 1 1 d . . . . .
C19 C 0.65039(12) -0.01168(13) 0.33783(10) 0.0176(4) Uani 1 1 d . . . . .
H19 H 0.650150 -0.067100 0.350400 0.021 Uiso 1 1 calc R U . . .
C20 C 0.64414(13) 0.02033(14) 0.38633(10) 0.0214(4) Uani 1 1 d . . . . .
H20 H 0.639916 -0.013242 0.432189 0.026 Uiso 1 1 calc R U . . .
C21 C 0.64407(13) 0.10158(14) 0.36767(11) 0.0228(4) Uani 1 1 d . . . . .
H21 H 0.640302 0.123187 0.400908 0.027 Uiso 1 1 calc R U . . .
C22 C 0.64945(13) 0.15139(14) 0.30097(11) 0.0234(4) Uani 1 1 d . . . . .
H22 H 0.648697 0.207074 0.288738 0.028 Uiso 1 1 calc R U . . .
C23 C 0.65595(12) 0.11980(12) 0.25187(10) 0.0181(4) Uani 1 1 d . . . . .
H23 H 0.659607 0.153810 0.206132 0.022 Uiso 1 1 calc R U . . .
C24 C 0.52034(14) 0.31130(14) -0.12308(11) 0.0273(5) Uani 1 1 d . . . . .
H24 H 0.532927 0.352787 -0.113368 0.033 Uiso 1 1 calc R U . . .
C25 C 0.58981(16) 0.27970(18) -0.17421(12) 0.0408(7) Uani 1 1 d . . . . .
H25A H 0.640105 0.253487 -0.156242 0.061 Uiso 1 1 calc R U . . .
H25B H 0.596225 0.326163 -0.215401 0.061 Uiso 1 1 calc R U . . .
H25C H 0.578215 0.238931 -0.184177 0.061 Uiso 1 1 calc R U . . .
C26 C 0.43968(14) 0.35176(15) -0.14602(12) 0.0293(5) Uani 1 1 d . . . . .
H26A H 0.425988 0.311313 -0.154681 0.044 Uiso 1 1 calc R U . . .
H26B H 0.443457 0.398878 -0.187247 0.044 Uiso 1 1 calc R U . . .
H26C H 0.397271 0.371349 -0.111026 0.044 Uiso 1 1 calc R U . . .
C27 C 0.84008(11) 0.05402(12) 0.08851(10) 0.0148(4) Uani 1 1 d . . . . .
C28 C 0.85190(12) 0.07442(12) 0.13765(10) 0.0180(4) Uani 1 1 d . . . . .
H28 H 0.811834 0.118231 0.152638 0.022 Uiso 1 1 calc R U . . .
C29 C 0.92176(13) 0.03114(13) 0.16474(11) 0.0221(4) Uani 1 1 d . . . . .
H29 H 0.930157 0.046329 0.197328 0.027 Uiso 1 1 calc R U . . .
C30 C 0.97941(13) -0.03422(14) 0.14444(12) 0.0270(5) Uani 1 1 d . . . . .
H30 H 1.026887 -0.064411 0.163594 0.032 Uiso 1 1 calc R U . . .
C31 C 0.96779(14) -0.05548(15) 0.09628(13) 0.0289(5) Uani 1 1 d . . . . .
H31 H 1.007491 -0.100259 0.082352 0.035 Uiso 1 1 calc R U . . .
C32 C 0.89821(13) -0.01167(13) 0.06798(11) 0.0223(4) Uani 1 1 d . . . . .
H32 H 0.890465 -0.026511 0.034896 0.027 Uiso 1 1 calc R U . . .
C33 C 0.76996(12) 0.09629(13) -0.02592(10) 0.0166(4) Uani 1 1 d . . . . .
C34 C 0.79184(12) 0.15292(13) -0.08759(10) 0.0206(4) Uani 1 1 d . . . . .
H34 H 0.799103 0.201703 -0.089239 0.025 Uiso 1 1 calc R U . . .
C35 C 0.80305(14) 0.13788(15) -0.14688(11) 0.0277(5) Uani 1 1 d . . . . .
H35 H 0.817468 0.176724 -0.188896 0.033 Uiso 1 1 calc R U . . .
C36 C 0.79324(14) 0.06664(17) -0.14465(12) 0.0313(5) Uani 1 1 d . . . . .
H36 H 0.800445 0.056850 -0.185128 0.038 Uiso 1 1 calc R U . . .
C37 C 0.77296(15) 0.00956(17) -0.08357(13) 0.0316(5) Uani 1 1 d . . . . .
H37 H 0.767625 -0.039991 -0.082255 0.038 Uiso 1 1 calc R U . . .
C38 C 0.76033(14) 0.02427(14) -0.02413(11) 0.0244(4) Uani 1 1 d . . . . .
H38 H 0.745190 -0.014528 0.017642 0.029 Uiso 1 1 calc R U . . .
C39 C 0.74188(12) 0.22043(12) 0.03531(9) 0.0143(3) Uani 1 1 d . . . . .
C40 C 0.81263(12) 0.24453(12) 0.01099(10) 0.0172(4) Uani 1 1 d . . . . .
H40 H 0.864196 0.204786 0.004222 0.021 Uiso 1 1 calc R U . . .
C41 C 0.80752(13) 0.32627(13) -0.00321(10) 0.0198(4) Uani 1 1 d . . . . .
H41 H 0.855612 0.342374 -0.019555 0.024 Uiso 1 1 calc R U . . .
C42 C 0.73196(13) 0.38486(12) 0.00646(10) 0.0207(4) Uani 1 1 d . . . . .
H42 H 0.728719 0.440700 -0.002954 0.025 Uiso 1 1 calc R U . . .
C43 C 0.66149(13) 0.36185(12) 0.02979(10) 0.0193(4) Uani 1 1 d . . . . .
H43 H 0.609977 0.402096 0.035481 0.023 Uiso 1 1 calc R U . . .
C44 C 0.66638(12) 0.27950(12) 0.04487(10) 0.0164(4) Uani 1 1 d . . . . .
H44 H 0.618198 0.263526 0.061719 0.020 Uiso 1 1 calc R U . . .
Pd1A Pd 0.29972(2) 0.40665(2) 0.43612(2) 0.01308(4) Uani 1 1 d . . . . .
Fe1A Fe 0.15561(2) 0.35662(2) 0.49515(2) 0.01321(6) Uani 1 1 d . . . . .
P1A P 0.32805(3) 0.33136(3) 0.53716(2) 0.01246(9) Uani 1 1 d . . . . .
P2A P 0.41804(3) 0.43812(3) 0.38172(2) 0.01451(9) Uani 1 1 d . . . . .
N1A N 0.24085(11) 0.45795(12) 0.35755(9) 0.0226(4) Uani 1 1 d . . . . .
N2A N 0.18967(12) 0.53428(13) 0.25897(9) 0.0293(4) Uani 1 1 d . . . . .
H2NA H 0.140526 0.528408 0.280726 0.035 Uiso 1 1 d R U . . .
C1A C 0.17378(12) 0.42913(12) 0.39267(9) 0.0166(4) Uani 1 1 d . . . . .
C2A C 0.16916(14) 0.35047(13) 0.40101(10) 0.0221(4) Uani 1 1 d . . . . .
H2A H 0.210185 0.308872 0.383900 0.027 Uiso 1 1 calc R U . . .
C3A C 0.09124(15) 0.34668(16) 0.43989(11) 0.0291(5) Uani 1 1 d . . . . .
H3A H 0.070069 0.302201 0.452296 0.035 Uiso 1 1 calc R U . . .
C4A C 0.05014(14) 0.42017(16) 0.45718(12) 0.0312(5) Uani 1 1 d . . . . .
H4A H -0.003021 0.433016 0.483268 0.037 Uiso 1 1 calc R U . . .
C5A C 0.10122(13) 0.47099(14) 0.42927(11) 0.0247(4) Uani 1 1 d . . . . .
H5A H 0.089538 0.523265 0.433946 0.030 Uiso 1 1 calc R U . . .
C6A C 0.23561(12) 0.30599(12) 0.56360(9) 0.0152(4) Uani 1 1 d . . . . .
C7A C 0.21790(12) 0.24275(12) 0.55497(10) 0.0175(4) Uani 1 1 d . . . . .
H7A H 0.256045 0.199354 0.538499 0.021 Uiso 1 1 calc R U . . .
C8A C 0.13240(13) 0.25703(13) 0.57568(10) 0.0208(4) Uani 1 1 d . . . . .
H8A H 0.103658 0.223419 0.576699 0.025 Uiso 1 1 calc R U . . .
C9A C 0.09688(13) 0.32995(14) 0.59464(10) 0.0220(4) Uani 1 1 d . . . . .
H9A H 0.040652 0.353209 0.610299 0.026 Uiso 1 1 calc R U . . .
C10A C 0.15963(12) 0.36166(13) 0.58617(10) 0.0193(4) Uani 1 1 d . . . . .
H10A H 0.153078 0.410725 0.593901 0.023 Uiso 1 1 calc R U . . .
C11A C 0.24535(14) 0.50660(15) 0.29577(11) 0.0277(5) Uani 1 1 d . . . . .
H11A H 0.292784 0.523791 0.275234 0.033 Uiso 1 1 calc R U . . .
C12A C 0.41270(11) 0.23794(12) 0.54367(9) 0.0149(4) Uani 1 1 d . . . . .
C13A C 0.47024(12) 0.21353(14) 0.58258(10) 0.0206(4) Uani 1 1 d . . . . .
H13A H 0.465569 0.246417 0.607740 0.025 Uiso 1 1 calc R U . . .
C14A C 0.53442(13) 0.14089(15) 0.58436(11) 0.0271(5) Uani 1 1 d . . . . .
H14A H 0.574257 0.124522 0.610243 0.032 Uiso 1 1 calc R U . . .
C15A C 0.54065(13) 0.09205(14) 0.54845(12) 0.0283(5) Uani 1 1 d . . . . .
H15A H 0.583458 0.041265 0.551379 0.034 Uiso 1 1 calc R U . . .
C16A C 0.48478(13) 0.11694(13) 0.50838(12) 0.0250(4) Uani 1 1 d . . . . .
H16A H 0.489822 0.083866 0.483253 0.030 Uiso 1 1 calc R U . . .
C17A C 0.42144(12) 0.19040(12) 0.50512(10) 0.0185(4) Uani 1 1 d . . . . .
H17A H 0.383937 0.208482 0.476709 0.022 Uiso 1 1 calc R U . . .
C18A C 0.32167(12) 0.37765(12) 0.59649(10) 0.0161(4) Uani 1 1 d . . . . .
C19A C 0.31568(12) 0.33060(13) 0.66460(10) 0.0195(4) Uani 1 1 d . . . . .
H19A H 0.318345 0.274006 0.678767 0.023 Uiso 1 1 calc R U . . .
C20A C 0.30584(13) 0.36664(15) 0.71142(11) 0.0239(4) Uani 1 1 d . . . . .
H20A H 0.302456 0.334637 0.757640 0.029 Uiso 1 1 calc R U . . .
C21A C 0.30095(14) 0.44964(16) 0.69052(12) 0.0279(5) Uani 1 1 d . . . . .
H21A H 0.294459 0.474197 0.722611 0.033 Uiso 1 1 calc R U . . .
C22A C 0.30545(14) 0.49693(15) 0.62336(12) 0.0283(5) Uani 1 1 d . . . . .
H22A H 0.301339 0.553865 0.609630 0.034 Uiso 1 1 calc R U . . .
C23A C 0.31601(13) 0.46117(13) 0.57587(11) 0.0216(4) Uani 1 1 d . . . . .
H23A H 0.319325 0.493486 0.529719 0.026 Uiso 1 1 calc R U . . .
C24A C 0.19420(15) 0.58971(15) 0.18843(11) 0.0304(5) Uani 1 1 d . . . . .
H24A H 0.187531 0.560980 0.161996 0.037 Uiso 1 1 calc R U . . .
C25A C 0.27421(15) 0.60617(17) 0.15833(12) 0.0361(6) Uani 1 1 d . . . . .
H25D H 0.282277 0.635353 0.182583 0.054 Uiso 1 1 calc R U . . .
H25E H 0.275018 0.640520 0.111094 0.054 Uiso 1 1 calc R U . . .
H25F H 0.317920 0.553441 0.161531 0.054 Uiso 1 1 calc R U . . .
C26A C 0.12179(14) 0.66880(15) 0.18504(12) 0.0314(5) Uani 1 1 d . . . . .
H26D H 0.071168 0.654030 0.205207 0.047 Uiso 1 1 calc R U . . .
H26E H 0.120767 0.703729 0.138097 0.047 Uiso 1 1 calc R U . . .
H26F H 0.127078 0.699268 0.209652 0.047 Uiso 1 1 calc R U . . .
C27A C 0.50701(12) 0.38171(12) 0.42107(10) 0.0156(4) Uani 1 1 d . . . . .
C28A C 0.51364(12) 0.40606(13) 0.47017(10) 0.0187(4) Uani 1 1 d . . . . .
H28A H 0.471936 0.451041 0.482489 0.022 Uiso 1 1 calc R U . . .
C29A C 0.58061(13) 0.36506(13) 0.50104(11) 0.0220(4) Uani 1 1 d . . . . .
H29A H 0.585303 0.382802 0.533680 0.026 Uiso 1 1 calc R U . . .
C30A C 0.64082(14) 0.29818(14) 0.48440(12) 0.0262(5) Uani 1 1 d . . . . .
H30A H 0.686274 0.269425 0.506166 0.031 Uiso 1 1 calc R U . . .
C31A C 0.63447(14) 0.27346(14) 0.43600(13) 0.0285(5) Uani 1 1 d . . . . .
H31A H 0.675926 0.227868 0.424399 0.034 Uiso 1 1 calc R U . . .
C32A C 0.56784(13) 0.31485(13) 0.40416(11) 0.0225(4) Uani 1 1 d . . . . .
H32A H 0.563866 0.297525 0.370971 0.027 Uiso 1 1 calc R U . . .
C33A C 0.44668(12) 0.41683(13) 0.30326(10) 0.0191(4) Uani 1 1 d . . . . .
C34A C 0.46802(13) 0.47340(14) 0.24141(10) 0.0229(4) Uani 1 1 d . . . . .
H34A H 0.471254 0.524229 0.239397 0.027 Uiso 1 1 calc R U . . .
C35A C 0.48464(14) 0.45561(16) 0.18254(11) 0.0300(5) Uani 1 1 d . . . . .
H35A H 0.498706 0.494503 0.140430 0.036 Uiso 1 1 calc R U . . .
C36A C 0.48065(14) 0.38125(18) 0.18537(12) 0.0330(5) Uani 1 1 d . . . . .
H36A H 0.491863 0.369274 0.145170 0.040 Uiso 1 1 calc R U . . .
C37A C 0.46039(16) 0.32440(18) 0.24659(13) 0.0345(6) Uani 1 1 d . . . . .
H37A H 0.458712 0.273043 0.248325 0.041 Uiso 1 1 calc R U . . .
C38A C 0.44245(15) 0.34203(15) 0.30563(11) 0.0279(5) Uani 1 1 d . . . . .
H38A H 0.427349 0.303333 0.347489 0.033 Uiso 1 1 calc R U . . .
C39A C 0.40832(12) 0.54583(12) 0.36255(10) 0.0174(4) Uani 1 1 d . . . . .
C40A C 0.47740(12) 0.57229(13) 0.34220(10) 0.0186(4) Uani 1 1 d . . . . .
H40A H 0.530163 0.533594 0.337535 0.022 Uiso 1 1 calc R U . . .
C41A C 0.46884(13) 0.65471(13) 0.32888(11) 0.0218(4) Uani 1 1 d . . . . .
H41A H 0.515746 0.672374 0.315112 0.026 Uiso 1 1 calc R U . . .
C42A C 0.39161(14) 0.71174(13) 0.33564(11) 0.0233(4) Uani 1 1 d . . . . .
H42A H 0.386063 0.767956 0.327272 0.028 Uiso 1 1 calc R U . . .
C43A C 0.32287(13) 0.68681(13) 0.35452(11) 0.0233(4) Uani 1 1 d . . . . .
H43A H 0.270313 0.726148 0.357943 0.028 Uiso 1 1 calc R U . . .
C44A C 0.33103(12) 0.60367(13) 0.36852(10) 0.0207(4) Uani 1 1 d . . . . .
H44A H 0.283919 0.586380 0.382136 0.025 Uiso 1 1 calc R U . . .
Pd1B Pd 0.04360(2) 0.25242(2) 0.22645(2) 0.01222(4) Uani 1 1 d . . . . .
Fe1B Fe 0.18076(2) 0.31348(2) 0.16894(2) 0.01193(6) Uani 1 1 d . . . . .
P1B P 0.00868(3) 0.33440(3) 0.12845(2) 0.01183(9) Uani 1 1 d . . . . .
P2B P -0.07230(3) 0.21704(3) 0.28401(2) 0.01311(9) Uani 1 1 d . . . . .
N1B N 0.10903(11) 0.19395(11) 0.30109(9) 0.0215(4) Uani 1 1 d . . . . .
N2B N 0.15909(13) 0.11608(16) 0.40015(11) 0.0432(6) Uani 1 1 d . . . . .
H2NB H 0.203569 0.133377 0.383973 0.052 Uiso 1 1 d R U . A .
C1B C 0.17101(12) 0.23088(12) 0.26845(9) 0.0166(4) Uani 1 1 d . . . . .
C2B C 0.24619(12) 0.19973(13) 0.22766(10) 0.0198(4) Uani 1 1 d . . . . .
H2B H 0.264314 0.149126 0.218448 0.024 Uiso 1 1 calc R U . . .
C3B C 0.28844(13) 0.25887(14) 0.20363(11) 0.0230(4) Uani 1 1 d . . . . .
H3B H 0.341066 0.254076 0.176142 0.028 Uiso 1 1 calc R U . . .
C4B C 0.23912(14) 0.32645(14) 0.22744(11) 0.0240(4) Uani 1 1 d . . . . .
H4B H 0.253340 0.374381 0.218580 0.029 Uiso 1 1 calc R U . . .
C5B C 0.16551(14) 0.31090(13) 0.26640(10) 0.0212(4) Uani 1 1 d . . . . .
H5B H 0.120858 0.346679 0.287267 0.025 Uiso 1 1 calc R U . . .
C6B C 0.09862(12) 0.36408(12) 0.10208(9) 0.0145(4) Uani 1 1 d . . . . .
C7B C 0.17602(12) 0.31263(13) 0.07681(9) 0.0173(4) Uani 1 1 d . . . . .
H7B H 0.184792 0.264200 0.067157 0.021 Uiso 1 1 calc R U . . .
C8B C 0.23618(13) 0.34711(13) 0.06904(10) 0.0194(4) Uani 1 1 d . . . . .
H8B H 0.292540 0.326872 0.051930 0.023 Uiso 1 1 calc R U . . .
C9B C 0.19792(13) 0.41762(13) 0.09129(10) 0.0194(4) Uani 1 1 d . . . . .
H9B H 0.224736 0.452190 0.091529 0.023 Uiso 1 1 calc R U . . .
C10B C 0.11316(12) 0.42779(12) 0.11305(10) 0.0175(4) Uani 1 1 d . . . . .
H10B H 0.073647 0.469008 0.131381 0.021 Uiso 1 1 calc R U . . .
C11B C 0.10556(14) 0.14282(15) 0.36169(12) 0.0316(5) Uani 1 1 d . . . . .
H11B H 0.059971 0.122485 0.380365 0.038 Uiso 1 1 calc R U . . .
C12B C 0.01594(11) 0.29100(12) 0.06680(10) 0.0154(4) Uani 1 1 d . . . . .
C13B C 0.02168(12) 0.33988(13) -0.00095(10) 0.0191(4) Uani 1 1 d . . . . .
H13B H 0.018929 0.396319 -0.013922 0.023 Uiso 1 1 calc R U . . .
C14B C 0.03138(13) 0.30593(15) -0.04914(11) 0.0241(4) Uani 1 1 d . . . . .
H14B H 0.034791 0.339140 -0.095079 0.029 Uiso 1 1 calc R U . . .
C15B C 0.03608(14) 0.22317(16) -0.02994(12) 0.0282(5) Uani 1 1 d . . . . .
H15B H 0.042451 0.200008 -0.062927 0.034 Uiso 1 1 calc R U . . .
C16B C 0.03156(14) 0.17419(15) 0.03681(12) 0.0279(5) Uani 1 1 d . . . . .
H16B H 0.035181 0.117558 0.049409 0.033 Uiso 1 1 calc R U . . .
C17B C 0.02171(13) 0.20777(13) 0.08559(11) 0.0208(4) Uani 1 1 d . . . . .
H17B H 0.018950 0.174101 0.131394 0.025 Uiso 1 1 calc R U . . .
C18B C -0.07871(11) 0.42527(11) 0.12513(9) 0.0140(3) Uani 1 1 d . . . . .
C19B C -0.08839(12) 0.47194(12) 0.16454(10) 0.0182(4) Uani 1 1 d . . . . .
H19B H -0.050724 0.454203 0.192731 0.022 Uiso 1 1 calc R U . . .
C20B C -0.15303(13) 0.54411(13) 0.16243(12) 0.0235(4) Uani 1 1 d . . . . .
H20B H -0.158488 0.577055 0.187818 0.028 Uiso 1 1 calc R U . . .
C21B C -0.20974(13) 0.56823(13) 0.12323(12) 0.0258(5) Uani 1 1 d . . . . .
H21B H -0.253753 0.617964 0.121491 0.031 Uiso 1 1 calc R U . . .
C22B C -0.20233(13) 0.51978(14) 0.08649(11) 0.0244(4) Uani 1 1 d . . . . .
H22B H -0.242472 0.535355 0.061118 0.029 Uiso 1 1 calc R U . . .
C23B C -0.13649(12) 0.44874(13) 0.08673(10) 0.0185(4) Uani 1 1 d . . . . .
H23B H -0.130867 0.416300 0.060857 0.022 Uiso 1 1 calc R U . . .
C24B C 0.14915(19) 0.0686(2) 0.47357(16) 0.0273(7) Uani 0.744(4) 1 d . . P A 1
H24B H 0.150892 0.103215 0.497389 0.033 Uiso 0.744(4) 1 calc R U P A 1
C24D C 0.1495(6) 0.0370(7) 0.4599(5) 0.0273(7) Uani 0.256(4) 1 d . . P A 2
H24D H 0.123908 0.003882 0.451884 0.033 Uiso 0.256(4) 1 calc R U P A 2
C25B C 0.22462(14) -0.00953(15) 0.48234(11) 0.0281(5) Uani 1 1 d . . . . .
H25G H 0.220722 -0.042891 0.529905 0.042 Uiso 0.744(4) 1 d R U P A 1
H25H H 0.273812 0.007768 0.466638 0.042 Uiso 0.744(4) 1 d R U P A 1
H25I H 0.226471 -0.041546 0.456235 0.042 Uiso 0.744(4) 1 d R U P A 1
H25J H 0.256248 -0.049008 0.458080 0.042 Uiso 0.256(4) 1 d R U P A 2
H25K H 0.213801 -0.039223 0.530515 0.042 Uiso 0.256(4) 1 d R U P A 2
H25L H 0.254925 0.028291 0.473835 0.042 Uiso 0.256(4) 1 d R U P A 2
C26B C 0.0699(2) 0.0503(2) 0.50097(16) 0.0369(8) Uani 0.744(4) 1 d . . P A 1
H26G H 0.025208 0.102450 0.492954 0.055 Uiso 0.744(4) 1 calc R U P A 1
H26H H 0.065299 0.020693 0.549289 0.055 Uiso 0.744(4) 1 calc R U P A 1
H26I H 0.067205 0.015845 0.478667 0.055 Uiso 0.744(4) 1 calc R U P A 1
C26D C 0.0924(6) 0.0876(7) 0.5084(5) 0.0369(8) Uani 0.256(4) 1 d . . P A 2
H26J H 0.079231 0.049160 0.553199 0.055 Uiso 0.256(4) 1 calc R U P A 2
H26K H 0.042121 0.123435 0.491298 0.055 Uiso 0.256(4) 1 calc R U P A 2
H26L H 0.120094 0.121822 0.510809 0.055 Uiso 0.256(4) 1 calc R U P A 2
C27B C -0.16399(11) 0.27448(12) 0.24850(9) 0.0142(3) Uani 1 1 d . . . . .
C28B C -0.22468(13) 0.33827(13) 0.26963(11) 0.0207(4) Uani 1 1 d . . . . .
H28B H -0.219116 0.353001 0.303706 0.025 Uiso 1 1 calc R U . . .
C29B C -0.29366(13) 0.38047(14) 0.24060(12) 0.0259(5) Uani 1 1 d . . . . .
H29B H -0.335078 0.424156 0.254911 0.031 Uiso 1 1 calc R U . . .
C30B C -0.30226(13) 0.35916(14) 0.19104(12) 0.0238(4) Uani 1 1 d . . . . .
H30B H -0.349384 0.388194 0.171358 0.029 Uiso 1 1 calc R U . . .
C31B C -0.24201(13) 0.29547(13) 0.17026(10) 0.0197(4) Uani 1 1 d . . . . .
H31B H -0.248219 0.280315 0.136694 0.024 Uiso 1 1 calc R U . . .
C32B C -0.17276(12) 0.25372(12) 0.19812(10) 0.0166(4) Uani 1 1 d . . . . .
H32B H -0.131078 0.210840 0.182949 0.020 Uiso 1 1 calc R U . . .
C33B C -0.09770(12) 0.23430(13) 0.36378(10) 0.0181(4) Uani 1 1 d . . . . .
C34B C -0.12414(14) 0.17914(15) 0.42442(11) 0.0258(5) Uani 1 1 d . . . . .
H34B H -0.131091 0.130742 0.424978 0.031 Uiso 1 1 calc R U . . .
C35B C -0.14043(15) 0.19473(18) 0.48429(12) 0.0343(6) Uani 1 1 d . . . . .
H35B H -0.158229 0.156854 0.525562 0.041 Uiso 1 1 calc R U . . .
C36B C -0.13075(16) 0.26484(19) 0.48364(13) 0.0377(6) Uani 1 1 d . . . . .
H36B H -0.141073 0.274849 0.524588 0.045 Uiso 1 1 calc R U . . .
C37B C -0.10605(16) 0.32091(18) 0.42367(13) 0.0353(6) Uani 1 1 d . . . . .
H37B H -0.101125 0.370094 0.423485 0.042 Uiso 1 1 calc R U . . .
C38B C -0.08840(14) 0.30564(15) 0.36363(12) 0.0265(5) Uani 1 1 d . . . . .
H38B H -0.070069 0.343559 0.322654 0.032 Uiso 1 1 calc R U . . .
C39B C -0.06283(12) 0.10963(12) 0.30147(10) 0.0172(4) Uani 1 1 d . . . . .
C40B C -0.13237(12) 0.08392(13) 0.32237(10) 0.0195(4) Uani 1 1 d . . . . .
H40B H -0.184884 0.122906 0.327376 0.023 Uiso 1 1 calc R U . . .
C41B C -0.12452(14) 0.00174(13) 0.33573(12) 0.0247(4) Uani 1 1 d . . . . .
H41B H -0.171710 -0.015539 0.349844 0.030 Uiso 1 1 calc R U . . .
C42B C -0.04747(14) -0.05580(13) 0.32851(12) 0.0266(5) Uani 1 1 d . . . . .
H42B H -0.042309 -0.112002 0.337218 0.032 Uiso 1 1 calc R U . . .
C43B C 0.02143(13) -0.03098(13) 0.30866(12) 0.0256(5) Uani 1 1 d . . . . .
H43B H 0.073837 -0.070439 0.304710 0.031 Uiso 1 1 calc R U . . .
C44B C 0.01404(13) 0.05175(13) 0.29448(11) 0.0216(4) Uani 1 1 d . . . . .
H44B H 0.061400 0.068811 0.280020 0.026 Uiso 1 1 calc R U . . .
B1 B 0.09944(18) 0.71569(17) 0.35394(16) 0.0322(6) Uani 1 1 d . . . . .
F1 F 0.16602(17) 0.6681(2) 0.3212(2) 0.1563(19) Uani 1 1 d . . . . .
F2 F 0.0777(2) 0.66401(19) 0.41472(15) 0.1322(15) Uani 1 1 d . . . . .
F3 F 0.03878(9) 0.75102(10) 0.31665(8) 0.0367(3) Uani 1 1 d . . . . .
F4 F 0.12272(12) 0.77284(10) 0.35903(10) 0.0504(4) Uani 1 1 d . . . . .
B2 B 0.36026(16) 0.14370(16) 0.38380(14) 0.0252(5) Uani 1 1 d . . . . .
F5 F 0.33740(14) 0.11207(12) 0.45237(8) 0.0565(5) Uani 1 1 d . . . . .
F6 F 0.32731(9) 0.11444(10) 0.35332(7) 0.0352(3) Uani 1 1 d . . . . .
F7 F 0.33439(12) 0.22818(10) 0.36377(12) 0.0634(6) Uani 1 1 d . . . . .
F8 F 0.44380(9) 0.11860(12) 0.36532(10) 0.0537(5) Uani 1 1 d . . . . .
B3 B 0.23829(16) -0.05766(16) 0.31657(14) 0.0252(5) Uani 1 1 d . . . . .
F9 F 0.16611(10) -0.03873(13) 0.36239(9) 0.0586(5) Uani 1 1 d . . . . .
F10 F 0.23474(14) -0.11385(11) 0.29381(10) 0.0601(5) Uani 1 1 d . . . . .
F11 F 0.24377(11) 0.01438(10) 0.26415(9) 0.0493(4) Uani 1 1 d . . . . .
F12 F 0.30299(9) -0.09143(10) 0.34959(8) 0.0356(3) Uani 1 1 d . . . . .
B4 B 0.42083(17) 0.39665(16) 0.03062(17) 0.0330(6) Uani 1 1 d . . . . .
F13 F 0.43155(11) 0.31366(9) 0.06745(9) 0.0447(4) Uani 1 1 d . . . . .
F14 F 0.37499(9) 0.42306(10) -0.01740(8) 0.0382(3) Uani 1 1 d . . . . .
F15 F 0.49305(14) 0.40957(17) 0.00245(16) 0.1163(13) Uani 1 1 d . . . . .
F16 F 0.37646(17) 0.44041(13) 0.07577(13) 0.0935(10) Uani 1 1 d . . . . .
B5 B -0.02001(17) 0.52396(16) 0.27751(14) 0.0266(5) Uani 1 1 d . . . . .
F17 F -0.00202(14) 0.44086(11) 0.29544(11) 0.0640(6) Uani 1 1 d . . . . .
F18 F -0.10465(11) 0.55294(15) 0.29777(13) 0.0738(7) Uani 1 1 d . . . . .
F19 F -0.00369(14) 0.56011(12) 0.20898(8) 0.0571(5) Uani 1 1 d . . . . .
F20 F 0.01388(11) 0.54873(11) 0.30945(8) 0.0449(4) Uani 1 1 d . . . . .
B6 B 0.33547(17) 0.19233(15) -0.06538(14) 0.0259(5) Uani 1 1 d . . . . .
F21 F 0.30418(10) 0.12688(10) -0.03546(9) 0.0430(4) Uani 1 1 d . . . . .
F22 F 0.31820(11) 0.23702(10) -0.12839(8) 0.0422(4) Uani 1 1 d . . . . .
F23 F 0.42159(10) 0.15854(10) -0.07324(11) 0.0543(5) Uani 1 1 d . . . . .
F24 F 0.31465(13) 0.24142(11) -0.02721(8) 0.0538(5) Uani 1 1 d . . . . .

loop_
_atom_site_aniso_label
_atom_site_aniso_U_11
_atom_site_aniso_U_22
_atom_site_aniso_U_33
_atom_site_aniso_U_23
_atom_site_aniso_U_13
_atom_site_aniso_U_12
Pd1 0.01079(7) 0.01102(7) 0.00927(7) -0.00074(5) -0.00338(5) -0.00364(5)
Fe1 0.01172(12) 0.01224(12) 0.01136(12) -0.00319(10) -0.00269(9) -0.00397(10)
P1 0.0118(2) 0.0117(2) 0.0097(2) -0.00261(17) -0.00337(16) -0.00298(17)
P2 0.0124(2) 0.0122(2) 0.0117(2) -0.00279(17) -0.00220(17) -0.00500(17)
N1 0.0179(8) 0.0176(8) 0.0153(8) 0.0007(6) -0.0074(6) -0.0072(6)
N2 0.0247(9) 0.0280(9) 0.0176(9) 0.0057(7) -0.0104(7) -0.0130(8)
C1 0.0183(9) 0.0152(9) 0.0114(8) 0.0005(7) -0.0088(7) -0.0052(7)
C2 0.0252(10) 0.0184(9) 0.0131(9) -0.0045(7) -0.0068(7) -0.0067(8)
C3 0.0294(11) 0.0224(10) 0.0188(10) -0.0034(8) -0.0106(8) -0.0137(9)
C4 0.0181(10) 0.0261(11) 0.0233(10) -0.0032(8) -0.0098(8) -0.0081(8)
C5 0.0179(9) 0.0152(9) 0.0220(10) -0.0027(8) -0.0089(8) -0.0022(7)
C6 0.0151(9) 0.0161(9) 0.0103(8) -0.0021(7) -0.0034(7) -0.0053(7)
C7 0.0186(9) 0.0134(9) 0.0165(9) -0.0006(7) -0.0055(7) -0.0061(7)
C8 0.0208(10) 0.0207(10) 0.0151(9) 0.0012(8) -0.0045(7) -0.0120(8)
C9 0.0161(9) 0.0287(11) 0.0131(9) -0.0040(8) 0.0005(7) -0.0098(8)
C10 0.0158(9) 0.0218(10) 0.0130(9) -0.0064(7) -0.0014(7) -0.0051(8)
C11 0.0199(10) 0.0229(10) 0.0168(9) 0.0010(8) -0.0065(8) -0.0091(8)
C12 0.0132(8) 0.0134(8) 0.0125(8) -0.0016(7) -0.0028(7) -0.0031(7)
C13 0.0182(9) 0.0232(10) 0.0143(9) -0.0033(8) -0.0057(7) -0.0048(8)
C14 0.0168(10) 0.0274(11) 0.0209(10) 0.0013(9) -0.0074(8) -0.0012(8)
C15 0.0187(10) 0.0162(10) 0.0344(12) -0.0031(9) -0.0002(9) 0.0012(8)
C16 0.0202(10) 0.0201(10) 0.0358(12) -0.0143(9) 0.0033(9) -0.0057(8)
C17 0.0152(9) 0.0193(10) 0.0222(10) -0.0087(8) -0.0015(7) -0.0049(8)
C18 0.0130(8) 0.0169(9) 0.0135(9) -0.0061(7) -0.0034(7) -0.0040(7)
C19 0.0197(9) 0.0194(9) 0.0140(9) -0.0047(7) -0.0037(7) -0.0065(8)
C20 0.0209(10) 0.0300(11) 0.0148(9) -0.0083(8) -0.0023(8) -0.0088(8)
C21 0.0218(10) 0.0324(11) 0.0224(10) -0.0179(9) 0.0002(8) -0.0105(9)
C22 0.0262(11) 0.0230(10) 0.0253(11) -0.0130(9) 0.0016(8) -0.0118(9)
C23 0.0194(9) 0.0183(9) 0.0158(9) -0.0062(7) -0.0003(7) -0.0067(8)
C24 0.0282(11) 0.0287(11) 0.0207(10) 0.0061(9) -0.0115(9) -0.0139(9)
C25 0.0337(14) 0.0431(15) 0.0205(12) 0.0056(11) -0.0061(10) -0.0030(11)
C26 0.0239(11) 0.0329(12) 0.0223(11) 0.0083(9) -0.0114(9) -0.0125(9)
C27 0.0138(9) 0.0138(8) 0.0159(9) -0.0031(7) -0.0029(7) -0.0050(7)
C28 0.0177(9) 0.0168(9) 0.0188(9) -0.0053(8) -0.0047(7) -0.0041(7)
C29 0.0235(10) 0.0229(10) 0.0230(10) -0.0054(8) -0.0092(8) -0.0083(8)
C30 0.0177(10) 0.0256(11) 0.0357(12) -0.0061(9) -0.0122(9) -0.0031(8)
C31 0.0192(10) 0.0246(11) 0.0405(13) -0.0157(10) -0.0083(9) 0.0033(9)
C32 0.0196(10) 0.0222(10) 0.0270(11) -0.0125(9) -0.0059(8) -0.0025(8)
C33 0.0136(9) 0.0221(10) 0.0150(9) -0.0070(8) -0.0022(7) -0.0059(7)
C34 0.0186(10) 0.0216(10) 0.0176(10) -0.0040(8) -0.0031(8) -0.0048(8)
C35 0.0245(11) 0.0361(12) 0.0145(10) -0.0058(9) -0.0028(8) -0.0046(9)
C36 0.0258(11) 0.0505(15) 0.0237(11) -0.0228(11) -0.0035(9) -0.0075(10)
C37 0.0339(13) 0.0421(14) 0.0320(13) -0.0231(11) -0.0015(10) -0.0169(11)
C38 0.0288(11) 0.0293(11) 0.0208(10) -0.0113(9) 0.0009(8) -0.0156(9)
C39 0.0162(9) 0.0142(8) 0.0127(8) -0.0021(7) -0.0046(7) -0.0058(7)
C40 0.0169(9) 0.0176(9) 0.0170(9) -0.0035(7) -0.0039(7) -0.0068(7)
C41 0.0205(10) 0.0204(10) 0.0199(10) -0.0025(8) -0.0046(8) -0.0114(8)
C42 0.0280(11) 0.0143(9) 0.0196(10) -0.0009(8) -0.0078(8) -0.0086(8)
C43 0.0203(10) 0.0151(9) 0.0196(10) -0.0034(7) -0.0066(8) -0.0027(7)
C44 0.0161(9) 0.0166(9) 0.0154(9) -0.0025(7) -0.0044(7) -0.0055(7)
Pd1A 0.01363(7) 0.01342(7) 0.01068(7) 0.00030(5) -0.00514(5) -0.00481(5)
Fe1A 0.01241(13) 0.01488(13) 0.01140(13) -0.00382(10) -0.00294(10) -0.00317(10)
P1A 0.0136(2) 0.0131(2) 0.0101(2) -0.00277(17) -0.00427(17) -0.00302(17)
P2A 0.0148(2) 0.0150(2) 0.0128(2) -0.00094(18) -0.00462(17) -0.00574(18)
N1A 0.0214(9) 0.0278(9) 0.0157(8) 0.0028(7) -0.0088(7) -0.0109(7)
N2A 0.0262(10) 0.0358(11) 0.0175(9) 0.0059(8) -0.0099(7) -0.0118(8)
C1A 0.0187(9) 0.0179(9) 0.0118(8) -0.0002(7) -0.0086(7) -0.0043(7)
C2A 0.0325(11) 0.0234(10) 0.0141(9) -0.0053(8) -0.0086(8) -0.0097(9)
C3A 0.0353(13) 0.0393(13) 0.0209(11) 0.0003(9) -0.0136(9) -0.0236(11)
C4A 0.0157(10) 0.0451(14) 0.0224(11) -0.0029(10) -0.0075(8) -0.0043(9)
C5A 0.0224(10) 0.0204(10) 0.0223(10) -0.0038(8) -0.0097(8) 0.0034(8)
C6A 0.0160(9) 0.0180(9) 0.0098(8) -0.0019(7) -0.0039(7) -0.0049(7)
C7A 0.0194(9) 0.0149(9) 0.0164(9) -0.0009(7) -0.0060(7) -0.0057(7)
C8A 0.0227(10) 0.0237(10) 0.0141(9) 0.0009(8) -0.0043(8) -0.0119(8)
C9A 0.0167(9) 0.0336(12) 0.0130(9) -0.0061(8) 0.0001(7) -0.0088(8)
C10A 0.0182(9) 0.0267(10) 0.0132(9) -0.0090(8) -0.0015(7) -0.0056(8)
C11A 0.0246(11) 0.0318(12) 0.0209(10) 0.0047(9) -0.0093(9) -0.0128(9)
C12A 0.0146(9) 0.0134(8) 0.0124(8) -0.0006(7) -0.0036(7) -0.0031(7)
C13A 0.0183(10) 0.0263(11) 0.0131(9) -0.0023(8) -0.0052(7) -0.0053(8)
C14A 0.0178(10) 0.0300(12) 0.0196(10) 0.0031(9) -0.0071(8) -0.0025(9)
C15A 0.0170(10) 0.0188(10) 0.0326(12) -0.0020(9) -0.0007(9) 0.0010(8)
C16A 0.0189(10) 0.0193(10) 0.0327(12) -0.0107(9) 0.0022(9) -0.0050(8)
C17A 0.0154(9) 0.0185(9) 0.0199(10) -0.0063(8) -0.0012(7) -0.0051(7)
C18A 0.0140(9) 0.0203(9) 0.0167(9) -0.0085(8) -0.0033(7) -0.0050(7)
C19A 0.0199(10) 0.0236(10) 0.0159(9) -0.0074(8) -0.0050(7) -0.0053(8)
C20A 0.0211(10) 0.0360(12) 0.0183(10) -0.0130(9) -0.0022(8) -0.0092(9)
C21A 0.0268(11) 0.0414(13) 0.0275(11) -0.0238(10) 0.0035(9) -0.0160(10)
C22A 0.0305(12) 0.0277(11) 0.0328(12) -0.0186(10) 0.0055(9) -0.0149(9)
C23A 0.0229(10) 0.0215(10) 0.0198(10) -0.0086(8) 0.0002(8) -0.0075(8)
C24A 0.0336(12) 0.0332(12) 0.0206(11) -0.0017(9) -0.0111(9) -0.0090(10)
C25A 0.0283(12) 0.0416(14) 0.0192(11) 0.0055(10) -0.0057(9) -0.0068(11)
C26A 0.0258(11) 0.0267(12) 0.0261(12) 0.0052(9) -0.0038(9) -0.0079(9)
C27A 0.0151(9) 0.0158(9) 0.0146(9) -0.0018(7) -0.0040(7) -0.0057(7)
C28A 0.0194(9) 0.0187(9) 0.0173(9) -0.0052(8) -0.0045(7) -0.0052(8)
C29A 0.0244(10) 0.0247(10) 0.0196(10) -0.0051(8) -0.0091(8) -0.0085(9)
C30A 0.0199(10) 0.0264(11) 0.0306(12) -0.0043(9) -0.0125(9) -0.0044(9)
C31A 0.0216(11) 0.0236(11) 0.0371(13) -0.0133(10) -0.0099(9) 0.0033(9)
C32A 0.0218(10) 0.0227(10) 0.0255(11) -0.0107(9) -0.0079(8) -0.0035(8)
C33A 0.0163(9) 0.0251(10) 0.0160(9) -0.0039(8) -0.0045(7) -0.0081(8)
C34A 0.0191(10) 0.0248(10) 0.0177(10) -0.0020(8) -0.0037(8) -0.0047(8)
C35A 0.0223(11) 0.0401(13) 0.0152(10) -0.0025(9) -0.0034(8) -0.0041(10)
C36A 0.0255(11) 0.0555(16) 0.0221(11) -0.0181(11) -0.0058(9) -0.0096(11)
C37A 0.0370(13) 0.0481(15) 0.0331(13) -0.0214(12) -0.0043(10) -0.0208(12)
C38A 0.0359(13) 0.0344(12) 0.0208(11) -0.0089(9) -0.0034(9) -0.0197(10)
C39A 0.0191(9) 0.0156(9) 0.0166(9) -0.0012(7) -0.0066(7) -0.0061(7)
C40A 0.0173(9) 0.0183(9) 0.0179(9) -0.0019(8) -0.0051(7) -0.0060(7)
C41A 0.0232(10) 0.0201(10) 0.0222(10) -0.0024(8) -0.0058(8) -0.0103(8)
C42A 0.0279(11) 0.0170(10) 0.0223(10) -0.0009(8) -0.0078(8) -0.0076(8)
C43A 0.0207(10) 0.0179(10) 0.0243(11) -0.0013(8) -0.0069(8) -0.0027(8)
C44A 0.0165(9) 0.0198(10) 0.0217(10) -0.0008(8) -0.0060(8) -0.0058(8)
Pd1B 0.01065(7) 0.01199(7) 0.01135(7) 0.00038(5) -0.00413(5) -0.00357(5)
Fe1B 0.01217(12) 0.01219(12) 0.01092(12) -0.00332(10) -0.00193(9) -0.00388(10)
P1B 0.0123(2) 0.0116(2) 0.0103(2) -0.00245(17) -0.00342(16) -0.00249(17)
P2B 0.0118(2) 0.0132(2) 0.0127(2) -0.00069(17) -0.00420(17) -0.00443(17)
N1B 0.0173(8) 0.0243(9) 0.0182(8) 0.0043(7) -0.0088(7) -0.0092(7)
N2B 0.0225(10) 0.0615(15) 0.0245(10) 0.0215(10) -0.0137(8) -0.0216(10)
C1B 0.0152(9) 0.0192(9) 0.0120(9) 0.0010(7) -0.0075(7) -0.0046(7)
C2B 0.0170(9) 0.0159(9) 0.0214(10) -0.0021(8) -0.0080(8) -0.0005(7)
C3B 0.0146(9) 0.0314(11) 0.0203(10) -0.0026(9) -0.0063(8) -0.0081(8)
C4B 0.0330(12) 0.0273(11) 0.0199(10) -0.0032(8) -0.0111(9) -0.0173(9)
C5B 0.0285(11) 0.0236(10) 0.0127(9) -0.0056(8) -0.0063(8) -0.0076(8)
C6B 0.0156(9) 0.0147(9) 0.0110(8) -0.0011(7) -0.0040(7) -0.0044(7)
C7B 0.0170(9) 0.0222(10) 0.0126(9) -0.0064(7) -0.0014(7) -0.0062(8)
C8B 0.0174(9) 0.0279(11) 0.0117(9) -0.0040(8) -0.0001(7) -0.0102(8)
C9B 0.0229(10) 0.0188(9) 0.0153(9) 0.0013(7) -0.0039(8) -0.0123(8)
C10B 0.0208(10) 0.0132(9) 0.0159(9) -0.0007(7) -0.0050(7) -0.0056(7)
C11B 0.0200(10) 0.0358(13) 0.0265(12) 0.0120(10) -0.0112(9) -0.0140(9)
C12B 0.0133(8) 0.0186(9) 0.0158(9) -0.0078(7) -0.0022(7) -0.0045(7)
C13B 0.0206(10) 0.0218(10) 0.0158(9) -0.0067(8) -0.0032(7) -0.0070(8)
C14B 0.0233(10) 0.0348(12) 0.0180(10) -0.0121(9) -0.0008(8) -0.0114(9)
C15B 0.0281(11) 0.0420(13) 0.0264(11) -0.0237(10) 0.0047(9) -0.0172(10)
C16B 0.0311(12) 0.0263(11) 0.0315(12) -0.0177(10) 0.0067(9) -0.0152(9)
C17B 0.0215(10) 0.0191(10) 0.0206(10) -0.0082(8) 0.0009(8) -0.0070(8)
C18B 0.0133(8) 0.0124(8) 0.0123(8) -0.0014(7) -0.0029(7) -0.0024(7)
C19B 0.0155(9) 0.0189(9) 0.0199(10) -0.0073(8) -0.0034(7) -0.0037(7)
C20B 0.0187(10) 0.0176(10) 0.0333(12) -0.0128(9) 0.0001(8) -0.0038(8)
C21B 0.0171(10) 0.0169(10) 0.0327(12) -0.0049(9) -0.0026(9) 0.0005(8)
C22B 0.0185(10) 0.0244(11) 0.0212(10) 0.0007(8) -0.0085(8) -0.0024(8)
C23B 0.0177(9) 0.0207(10) 0.0146(9) -0.0031(8) -0.0060(7) -0.0037(8)
C24B 0.0247(13) 0.0316(19) 0.0171(14) 0.0054(12) -0.0089(11) -0.0105(13)
C24D 0.0247(13) 0.0316(19) 0.0171(14) 0.0054(12) -0.0089(11) -0.0105(13)
C25B 0.0237(11) 0.0306(12) 0.0209(11) 0.0049(9) -0.0080(9) -0.0100(9)
C26B 0.0241(16) 0.047(2) 0.0189(14) 0.0089(13) -0.0064(11) -0.0085(13)
C26D 0.0241(16) 0.047(2) 0.0189(14) 0.0089(13) -0.0064(11) -0.0085(13)
C27B 0.0128(8) 0.0141(8) 0.0143(9) -0.0019(7) -0.0043(7) -0.0043(7)
C28B 0.0194(10) 0.0223(10) 0.0227(10) -0.0107(8) -0.0063(8) -0.0032(8)
C29B 0.0182(10) 0.0237(11) 0.0347(12) -0.0137(9) -0.0096(9) 0.0027(8)
C30B 0.0175(10) 0.0233(10) 0.0296(11) -0.0048(9) -0.0122(8) -0.0031(8)
C31B 0.0219(10) 0.0212(10) 0.0179(9) -0.0029(8) -0.0094(8) -0.0074(8)
C32B 0.0175(9) 0.0163(9) 0.0157(9) -0.0045(7) -0.0037(7) -0.0052(7)
C33B 0.0150(9) 0.0254(10) 0.0140(9) -0.0035(8) -0.0050(7) -0.0075(8)
C34B 0.0247(11) 0.0318(12) 0.0169(10) 0.0000(9) -0.0059(8) -0.0115(9)
C35B 0.0296(12) 0.0508(16) 0.0145(10) -0.0029(10) -0.0042(9) -0.0125(11)
C36B 0.0300(13) 0.0663(19) 0.0227(12) -0.0224(12) -0.0044(10) -0.0129(12)
C37B 0.0337(13) 0.0520(16) 0.0344(13) -0.0252(12) -0.0034(10) -0.0180(12)
C38B 0.0284(11) 0.0345(12) 0.0227(11) -0.0115(9) -0.0018(9) -0.0159(10)
C39B 0.0171(9) 0.0143(9) 0.0185(9) -0.0006(7) -0.0071(7) -0.0050(7)
C40B 0.0177(9) 0.0185(9) 0.0208(10) -0.0015(8) -0.0059(8) -0.0074(8)
C41B 0.0230(10) 0.0207(10) 0.0307(12) -0.0027(9) -0.0073(9) -0.0112(8)
C42B 0.0294(12) 0.0146(9) 0.0331(12) -0.0009(9) -0.0097(9) -0.0081(8)
C43B 0.0202(10) 0.0166(10) 0.0329(12) -0.0024(9) -0.0091(9) -0.0015(8)
C44B 0.0164(9) 0.0186(10) 0.0267(11) -0.0009(8) -0.0076(8) -0.0062(8)
B1 0.0308(14) 0.0211(12) 0.0512(17) -0.0096(12) -0.0230(13) -0.0045(10)
F1 0.0753(17) 0.211(4) 0.245(4) -0.198(3) -0.103(2) 0.082(2)
F2 0.191(3) 0.124(2) 0.111(2) 0.0754(19) -0.110(2) -0.133(2)
F3 0.0269(7) 0.0425(9) 0.0437(9) -0.0138(7) -0.0152(6) -0.0070(6)
F4 0.0637(11) 0.0334(8) 0.0657(12) -0.0056(8) -0.0331(9) -0.0209(8)
B2 0.0254(12) 0.0205(11) 0.0306(13) -0.0087(10) -0.0091(10) -0.0046(9)
F5 0.0985(15) 0.0704(12) 0.0272(8) -0.0151(8) -0.0031(9) -0.0602(12)
F6 0.0304(7) 0.0573(10) 0.0279(7) -0.0142(7) -0.0058(6) -0.0228(7)
F7 0.0507(11) 0.0232(8) 0.0994(16) -0.0099(9) -0.0058(11) -0.0115(8)
F8 0.0228(8) 0.0713(12) 0.0853(14) -0.0526(11) -0.0119(8) -0.0028(8)
B3 0.0245(12) 0.0217(12) 0.0299(13) -0.0019(10) -0.0130(10) -0.0084(10)
F9 0.0265(8) 0.0863(14) 0.0458(10) -0.0154(10) -0.0080(7) -0.0056(9)
F10 0.0968(16) 0.0336(9) 0.0668(12) -0.0099(8) -0.0482(12) -0.0177(9)
F11 0.0494(10) 0.0327(8) 0.0539(10) 0.0119(7) -0.0169(8) -0.0221(7)
F12 0.0234(7) 0.0441(9) 0.0396(8) -0.0091(7) -0.0139(6) -0.0089(6)
B4 0.0286(13) 0.0199(12) 0.0541(18) -0.0040(12) -0.0223(13) -0.0080(10)
F13 0.0519(10) 0.0231(7) 0.0479(10) -0.0023(7) -0.0063(8) -0.0125(7)
F14 0.0300(8) 0.0488(9) 0.0389(8) -0.0126(7) -0.0114(6) -0.0130(7)
F15 0.0555(13) 0.1035(19) 0.154(3) 0.0595(18) -0.0626(16) -0.0612(14)
F16 0.130(2) 0.0533(12) 0.1134(19) -0.0518(13) -0.0959(18) 0.0391(13)
B5 0.0327(13) 0.0192(11) 0.0305(13) -0.0084(10) -0.0133(11) -0.0046(10)
F17 0.0806(14) 0.0280(9) 0.0817(15) -0.0086(9) -0.0201(12) -0.0208(9)
F18 0.0343(10) 0.1029(17) 0.1088(18) -0.0749(15) -0.0143(11) -0.0025(10)
F19 0.1076(16) 0.0586(11) 0.0281(8) -0.0093(8) -0.0126(9) -0.0535(12)
F20 0.0595(11) 0.0638(11) 0.0286(8) -0.0106(7) -0.0090(7) -0.0401(9)
B6 0.0347(14) 0.0169(11) 0.0298(13) -0.0071(10) -0.0131(11) -0.0064(10)
F21 0.0456(9) 0.0328(8) 0.0516(10) -0.0071(7) -0.0052(7) -0.0231(7)
F22 0.0673(11) 0.0370(8) 0.0352(8) -0.0038(7) -0.0243(8) -0.0255(8)
F23 0.0355(9) 0.0300(8) 0.1022(15) -0.0236(9) -0.0219(9) -0.0056(7)
F24 0.0899(14) 0.0464(10) 0.0344(9) -0.0242(8) 0.0034(9) -0.0305(10)

loop_
_atom_type_symbol
_atom_type_description
_atom_type_scat_dispersion_real
_atom_type_scat_dispersion_imag
_atom_type_scat_source
C C 0.0033 0.0016 'International Tables Vol C Tables 4.2.6.8 and 6.1.1.4'
H H 0.0000 0.0000 'International Tables Vol C Tables 4.2.6.8 and 6.1.1.4'
B B 0.0013 0.0007 'International Tables Vol C Tables 4.2.6.8 and 6.1.1.4'
F F 0.0171 0.0103 'International Tables Vol C Tables 4.2.6.8 and 6.1.1.4'
Fe Fe 0.3463 0.8444 'International Tables Vol C Tables 4.2.6.8 and 6.1.1.4'
N N 0.0061 0.0033 'International Tables Vol C Tables 4.2.6.8 and 6.1.1.4'
P P 0.1023 0.0942 'International Tables Vol C Tables 4.2.6.8 and 6.1.1.4'
Pd Pd -0.9988 1.0072 'International Tables Vol C Tables 4.2.6.8 and 6.1.1.4'

loop_
_geom_angle_atom_site_label_1
_geom_angle_atom_site_label_2
_geom_angle_atom_site_label_3
_geom_angle
_geom_angle_site_symmetry_1
_geom_angle_site_symmetry_3
_geom_angle_publ_flag
N1 Pd1 P1 160.27(5) . . ?
N1 Pd1 P2 97.68(5) . . ?
P1 Pd1 P2 101.547(18) . . ?
N1 Pd1 C1 32.18(6) . . ?
P1 Pd1 C1 128.13(4) . . ?
P2 Pd1 C1 128.01(4) . . ?
N1 Pd1 Fe1 77.58(5) . . ?
P1 Pd1 Fe1 82.689(14) . . ?
P2 Pd1 Fe1 167.238(14) . . ?
C1 Pd1 Fe1 45.61(4) . . ?
C8 Fe1 C3 93.51(8) . . ?
C8 Fe1 C4 101.22(8) . . ?
C3 Fe1 C4 40.41(9) . . ?
C8 Fe1 C9 40.30(8) . . ?
C3 Fe1 C9 114.71(8) . . ?
C4 Fe1 C9 95.38(8) . . ?
C8 Fe1 C7 40.18(8) . . ?
C3 Fe1 C7 108.99(8) . . ?
C4 Fe1 C7 136.50(8) . . ?
C9 Fe1 C7 67.74(8) . . ?
C8 Fe1 C2 121.30(8) . . ?
C3 Fe1 C2 39.92(8) . . ?
C4 Fe1 C2 67.62(8) . . ?
C9 Fe1 C2 154.09(8) . . ?
C7 Fe1 C2 110.52(8) . . ?
C8 Fe1 C5 137.49(8) . . ?
C3 Fe1 C5 67.53(8) . . ?
C4 Fe1 C5 39.97(8) . . ?
C9 Fe1 C5 112.23(8) . . ?
C7 Fe1 C5 176.30(8) . . ?
C2 Fe1 C5 67.77(8) . . ?
C8 Fe1 C10 67.13(8) . . ?
C3 Fe1 C10 154.16(8) . . ?
C4 Fe1 C10 123.93(8) . . ?
C9 Fe1 C10 39.55(8) . . ?
C7 Fe1 C10 67.71(8) . . ?
C2 Fe1 C10 165.86(8) . . ?
C5 Fe1 C10 114.79(8) . . ?
C8 Fe1 C1 159.39(8) . . ?
C3 Fe1 C1 66.23(8) . . ?
C4 Fe1 C1 66.23(8) . . ?
C9 Fe1 C1 151.11(8) . . ?
C7 Fe1 C1 140.88(8) . . ?
C2 Fe1 C1 39.80(7) . . ?
C5 Fe1 C1 39.58(8) . . ?
C10 Fe1 C1 133.26(8) . . ?
C8 Fe1 C6 66.43(8) . . ?
C3 Fe1 C6 147.82(8) . . ?
C4 Fe1 C6 161.84(8) . . ?
C9 Fe1 C6 66.53(8) . . ?
C7 Fe1 C6 39.68(7) . . ?
C2 Fe1 C6 129.78(8) . . ?
C5 Fe1 C6 143.95(8) . . ?
C10 Fe1 C6 40.04(7) . . ?
C1 Fe1 C6 129.39(7) . . ?
C8 Fe1 Pd1 132.83(6) . . ?
C3 Fe1 Pd1 119.75(6) . . ?
C4 Fe1 Pd1 125.90(6) . . ?
C9 Fe1 Pd1 125.54(6) . . ?
C7 Fe1 Pd1 94.56(5) . . ?
C2 Fe1 Pd1 80.10(6) . . ?
C5 Fe1 Pd1 88.40(6) . . ?
C10 Fe1 Pd1 86.02(5) . . ?
C1 Fe1 Pd1 61.28(5) . . ?
C6 Fe1 Pd1 68.15(5) . . ?
C6 P1 C12 109.72(9) . . ?
C6 P1 C18 105.01(9) . . ?
C12 P1 C18 109.15(9) . . ?
C6 P1 Pd1 90.32(6) . . ?
C12 P1 Pd1 119.54(6) . . ?
C18 P1 Pd1 119.82(6) . . ?
C39 P2 C33 107.83(9) . . ?
C39 P2 C27 103.42(9) . . ?
C33 P2 C27 105.63(9) . . ?
C39 P2 Pd1 115.00(6) . . ?
C33 P2 Pd1 104.71(6) . . ?
C27 P2 Pd1 119.49(6) . . ?
C11 N1 C1 123.54(17) . . ?
C11 N1 Pd1 138.65(15) . . ?
C1 N1 Pd1 96.90(11) . . ?
C11 N2 C24 121.03(18) . . ?
C11 N2 H2N 116.8 . . ?
C24 N2 H2N 120.2 . . ?
N1 C1 C5 126.36(18) . . ?
N1 C1 C2 124.25(18) . . ?
C5 C1 C2 109.11(17) . . ?
N1 C1 Fe1 123.56(13) . . ?
C5 C1 Fe1 69.02(11) . . ?
C2 C1 Fe1 68.82(11) . . ?
N1 C1 Pd1 50.93(9) . . ?
C5 C1 Pd1 116.32(13) . . ?
C2 C1 Pd1 102.03(12) . . ?
Fe1 C1 Pd1 73.11(5) . . ?
C3 C2 C1 106.63(18) . . ?
C3 C2 Fe1 68.95(11) . . ?
C1 C2 Fe1 71.39(11) . . ?
C3 C2 H2 126.7 . . ?
C1 C2 H2 126.7 . . ?
Fe1 C2 H2 124.6 . . ?
C2 C3 C4 108.81(18) . . ?
C2 C3 Fe1 71.13(11) . . ?
C4 C3 Fe1 69.85(11) . . ?
C2 C3 H3 125.6 . . ?
C4 C3 H3 125.6 . . ?
Fe1 C3 H3 125.0 . . ?
C5 C4 C3 108.50(19) . . ?
C5 C4 Fe1 71.16(11) . . ?
C3 C4 Fe1 69.74(12) . . ?
C5 C4 H4 125.8 . . ?
C3 C4 H4 125.8 . . ?
Fe1 C4 H4 124.9 . . ?
C4 C5 C1 106.87(18) . . ?
C4 C5 Fe1 68.87(11) . . ?
C1 C5 Fe1 71.40(11) . . ?
C4 C5 H5 126.6 . . ?
C1 C5 H5 126.6 . . ?
Fe1 C5 H5 124.8 . . ?
C7 C6 C10 107.92(17) . . ?
C7 C6 P1 129.98(15) . . ?
C10 C6 P1 120.88(15) . . ?
C7 C6 Fe1 68.26(11) . . ?
C10 C6 Fe1 68.71(11) . . ?
P1 C6 Fe1 118.68(9) . . ?
C8 C7 C6 107.16(17) . . ?
C8 C7 Fe1 69.00(11) . . ?
C6 C7 Fe1 72.06(11) . . ?
C8 C7 H7 126.4 . . ?
C6 C7 H7 126.4 . . ?
Fe1 C7 H7 124.1 . . ?
C7 C8 C9 109.07(18) . . ?
C7 C8 Fe1 70.82(11) . . ?
C9 C8 Fe1 70.67(11) . . ?
C7 C8 H8 125.5 . . ?
C9 C8 H8 125.5 . . ?
Fe1 C8 H8 124.6 . . ?
C10 C9 C8 108.09(18) . . ?
C10 C9 Fe1 70.94(11) . . ?
C8 C9 Fe1 69.03(11) . . ?
C10 C9 H9 126.0 . . ?
C8 C9 H9 126.0 . . ?
Fe1 C9 H9 125.7 . . ?
C9 C10 C6 107.66(18) . . ?
C9 C10 Fe1 69.52(11) . . ?
C6 C10 Fe1 71.25(11) . . ?
C9 C10 H10 126.2 . . ?
C6 C10 H10 126.2 . . ?
Fe1 C10 H10 124.7 . . ?
N1 C11 N2 126.7(2) . . ?
N1 C11 H11 116.6 . . ?
N2 C11 H11 116.6 . . ?
C13 C12 C17 119.81(18) . . ?
C13 C12 P1 122.17(15) . . ?
C17 C12 P1 117.99(15) . . ?
C14 C13 C12 119.7(2) . . ?
C14 C13 H13 120.1 . . ?
C12 C13 H13 120.1 . . ?
C15 C14 C13 120.1(2) . . ?
C15 C14 H14 119.9 . . ?
C13 C14 H14 119.9 . . ?
C14 C15 C16 120.3(2) . . ?
C14 C15 H15 119.8 . . ?
C16 C15 H15 119.8 . . ?
C17 C16 C15 119.9(2) . . ?
C17 C16 H16 120.1 . . ?
C15 C16 H16 120.1 . . ?
C16 C17 C12 120.0(2) . . ?
C16 C17 H17 120.0 . . ?
C12 C17 H17 120.0 . . ?
C23 C18 C19 120.17(18) . . ?
C23 C18 P1 120.50(15) . . ?
C19 C18 P1 119.27(15) . . ?
C20 C19 C18 119.74(19) . . ?
C20 C19 H19 120.1 . . ?
C18 C19 H19 120.1 . . ?
C19 C20 C21 119.86(19) . . ?
C19 C20 H20 120.1 . . ?
C21 C20 H20 120.1 . . ?
C22 C21 C20 120.58(19) . . ?
C22 C21 H21 119.7 . . ?
C20 C21 H21 119.7 . . ?
C21 C22 C23 120.0(2) . . ?
C21 C22 H22 120.0 . . ?
C23 C22 H22 120.0 . . ?
C18 C23 C22 119.62(19) . . ?
C18 C23 H23 120.2 . . ?
C22 C23 H23 120.2 . . ?
N2 C24 C25 109.1(2) . . ?
N2 C24 C26 108.36(18) . . ?
C25 C24 C26 113.3(2) . . ?
N2 C24 H24 108.7 . . ?
C25 C24 H24 108.7 . . ?
C26 C24 H24 108.7 . . ?
C24 C25 H25A 109.5 . . ?
C24 C25 H25B 109.5 . . ?
H25A C25 H25B 109.5 . . ?
C24 C25 H25C 109.5 . . ?
H25A C25 H25C 109.5 . . ?
H25B C25 H25C 109.5 . . ?
C24 C26 H26A 109.5 . . ?
C24 C26 H26B 109.5 . . ?
H26A C26 H26B 109.5 . . ?
C24 C26 H26C 109.5 . . ?
H26A C26 H26C 109.5 . . ?
H26B C26 H26C 109.5 . . ?
C32 C27 C28 119.49(18) . . ?
C32 C27 P2 121.81(15) . . ?
C28 C27 P2 118.70(15) . . ?
C29 C28 C27 120.32(19) . . ?
C29 C28 H28 119.8 . . ?
C27 C28 H28 119.8 . . ?
C30 C29 C28 120.2(2) . . ?
C30 C29 H29 119.9 . . ?
C28 C29 H29 119.9 . . ?
C31 C30 C29 119.9(2) . . ?
C31 C30 H30 120.0 . . ?
C29 C30 H30 120.0 . . ?
C30 C31 C32 120.5(2) . . ?
C30 C31 H31 119.8 . . ?
C32 C31 H31 119.8 . . ?
C27 C32 C31 119.6(2) . . ?
C27 C32 H32 120.2 . . ?
C31 C32 H32 120.2 . . ?
C34 C33 C38 119.49(19) . . ?
C34 C33 P2 123.01(16) . . ?
C38 C33 P2 117.44(15) . . ?
C33 C34 C35 119.9(2) . . ?
C33 C34 H34 120.0 . . ?
C35 C34 H34 120.0 . . ?
C36 C35 C34 120.2(2) . . ?
C36 C35 H35 119.9 . . ?
C34 C35 H35 119.9 . . ?
C35 C36 C37 120.1(2) . . ?
C35 C36 H36 119.9 . . ?
C37 C36 H36 119.9 . . ?
C36 C37 C38 120.4(2) . . ?
C36 C37 H37 119.8 . . ?
C38 C37 H37 119.8 . . ?
C37 C38 C33 119.9(2) . . ?
C37 C38 H38 120.1 . . ?
C33 C38 H38 120.1 . . ?
C44 C39 C40 119.39(18) . . ?
C44 C39 P2 120.23(14) . . ?
C40 C39 P2 120.38(15) . . ?
C41 C40 C39 120.14(19) . . ?
C41 C40 H40 119.9 . . ?
C39 C40 H40 119.9 . . ?
C40 C41 C42 120.13(19) . . ?
C40 C41 H41 119.9 . . ?
C42 C41 H41 119.9 . . ?
C43 C42 C41 120.18(19) . . ?
C43 C42 H42 119.9 . . ?
C41 C42 H42 119.9 . . ?
C42 C43 C44 119.89(19) . . ?
C42 C43 H43 120.1 . . ?
C44 C43 H43 120.1 . . ?
C43 C44 C39 120.26(18) . . ?
C43 C44 H44 119.9 . . ?
C39 C44 H44 119.9 . . ?
N1A Pd1A P1A 159.62(5) . . ?
N1A Pd1A P2A 99.43(5) . . ?
P1A Pd1A P2A 100.399(19) . . ?
N1A Pd1A C1A 32.40(6) . . ?
P1A Pd1A C1A 127.35(5) . . ?
P2A Pd1A C1A 131.62(5) . . ?
N1A Pd1A Fe1A 77.70(5) . . ?
P1A Pd1A Fe1A 82.099(15) . . ?
P2A Pd1A Fe1A 173.761(15) . . ?
C1A Pd1A Fe1A 45.31(4) . . ?
C3A Fe1A C8A 92.64(9) . . ?
C3A Fe1A C4A 40.34(10) . . ?
C8A Fe1A C4A 105.92(9) . . ?
C3A Fe1A C9A 109.25(9) . . ?
C8A Fe1A C9A 40.38(9) . . ?
C4A Fe1A C9A 94.79(9) . . ?
C3A Fe1A C7A 113.12(9) . . ?
C8A Fe1A C7A 40.32(8) . . ?
C4A Fe1A C7A 143.32(9) . . ?
C9A Fe1A C7A 67.95(8) . . ?
C3A Fe1A C2A 40.17(9) . . ?
C8A Fe1A C2A 116.18(9) . . ?
C4A Fe1A C2A 67.75(9) . . ?
C9A Fe1A C2A 147.64(9) . . ?
C7A Fe1A C2A 109.44(8) . . ?
C3A Fe1A C5A 67.34(10) . . ?
C8A Fe1A C5A 143.85(9) . . ?
C4A Fe1A C5A 39.71(10) . . ?
C9A Fe1A C5A 116.32(9) . . ?
C7A Fe1A C5A 175.53(9) . . ?
C2A Fe1A C5A 67.83(9) . . ?
C3A Fe1A C10A 147.96(9) . . ?
C8A Fe1A C10A 67.27(8) . . ?
C4A Fe1A C10A 119.25(9) . . ?
C9A Fe1A C10A 39.60(8) . . ?
C7A Fe1A C10A 67.91(8) . . ?
C2A Fe1A C10A 171.79(9) . . ?
C5A Fe1A C10A 114.26(9) . . ?
C3A Fe1A C1A 66.27(8) . . ?
C8A Fe1A C1A 155.81(8) . . ?
C4A Fe1A C1A 66.14(8) . . ?
C9A Fe1A C1A 155.95(8) . . ?
C7A Fe1A C1A 136.07(8) . . ?
C2A Fe1A C1A 39.80(8) . . ?
C5A Fe1A C1A 39.64(8) . . ?
C10A Fe1A C1A 136.88(8) . . ?
C3A Fe1A C6A 152.90(9) . . ?
C8A Fe1A C6A 66.60(8) . . ?
C4A Fe1A C6A 159.13(9) . . ?
C9A Fe1A C6A 66.63(8) . . ?
C7A Fe1A C6A 39.82(7) . . ?
C2A Fe1A C6A 133.10(8) . . ?
C5A Fe1A C6A 139.45(9) . . ?
C10A Fe1A C6A 40.08(7) . . ?
C1A Fe1A C6A 128.49(8) . . ?
C3A Fe1A Pd1A 122.64(7) . . ?
C8A Fe1A Pd1A 131.35(6) . . ?
C4A Fe1A Pd1A 122.70(7) . . ?
C9A Fe1A Pd1A 128.07(6) . . ?
C7A Fe1A Pd1A 92.09(6) . . ?
C2A Fe1A Pd1A 83.61(6) . . ?
C5A Fe1A Pd1A 84.12(7) . . ?
C10A Fe1A Pd1A 88.68(6) . . ?
C1A Fe1A Pd1A 60.56(5) . . ?
C6A Fe1A Pd1A 68.05(5) . . ?
C6A P1A C12A 109.43(9) . . ?
C6A P1A C18A 103.79(9) . . ?
C12A P1A C18A 110.09(9) . . ?
C6A P1A Pd1A 90.80(6) . . ?
C12A P1A Pd1A 116.89(6) . . ?
C18A P1A Pd1A 122.21(7) . . ?
C39A P2A C33A 108.29(9) . . ?
C39A P2A C27A 103.54(9) . . ?
C33A P2A C27A 105.70(9) . . ?
C39A P2A Pd1A 113.44(7) . . ?
C33A P2A Pd1A 106.28(7) . . ?
C27A P2A Pd1A 119.01(6) . . ?
C11A N1A C1A 122.02(18) . . ?
C11A N1A Pd1A 141.57(16) . . ?
C1A N1A Pd1A 96.20(12) . . ?
C11A N2A C24A 126.1(2) . . ?
C11A N2A H2NA 116.8 . . ?
C24A N2A H2NA 115.7 . . ?
N1A C1A C5A 125.67(19) . . ?
N1A C1A C2A 125.16(19) . . ?
C5A C1A C2A 109.06(19) . . ?
N1A C1A Fe1A 125.54(13) . . ?
C5A C1A Fe1A 69.11(12) . . ?
C2A C1A Fe1A 68.61(11) . . ?
N1A C1A Pd1A 51.41(9) . . ?
C5A C1A Pd1A 110.43(14) . . ?
C2A C1A Pd1A 109.16(13) . . ?
Fe1A C1A Pd1A 74.13(6) . . ?
C3A C2A C1A 106.4(2) . . ?
C3A C2A Fe1A 68.98(12) . . ?
C1A C2A Fe1A 71.59(11) . . ?
C3A C2A H2A 126.8 . . ?
C1A C2A H2A 126.8 . . ?
Fe1A C2A H2A 124.3 . . ?
C4A C3A C2A 108.8(2) . . ?
C4A C3A Fe1A 70.08(13) . . ?
C2A C3A Fe1A 70.84(12) . . ?
C4A C3A H3A 125.6 . . ?
C2A C3A H3A 125.6 . . ?
Fe1A C3A H3A 125.1 . . ?
C5A C4A C3A 108.6(2) . . ?
C5A C4A Fe1A 71.27(13) . . ?
C3A C4A Fe1A 69.59(13) . . ?
C5A C4A H4A 125.7 . . ?
C3A C4A H4A 125.7 . . ?
Fe1A C4A H4A 125.0 . . ?
C4A C5A C1A 107.0(2) . . ?
C4A C5A Fe1A 69.02(13) . . ?
C1A C5A Fe1A 71.24(11) . . ?
C4A C5A H5A 126.5 . . ?
C1A C5A H5A 126.5 . . ?
Fe1A C5A H5A 124.8 . . ?
C7A C6A C10A 108.12(17) . . ?
C7A C6A P1A 129.57(15) . . ?
C10A C6A P1A 121.19(15) . . ?
C7A C6A Fe1A 68.23(11) . . ?
C10A C6A Fe1A 68.87(11) . . ?
P1A C6A Fe1A 119.03(10) . . ?
C8A C7A C6A 107.08(18) . . ?
C8A C7A Fe1A 69.17(11) . . ?
C6A C7A Fe1A 71.95(11) . . ?
C8A C7A H7A 126.5 . . ?
C6A C7A H7A 126.5 . . ?
Fe1A C7A H7A 124.1 . . ?
C7A C8A C9A 108.89(18) . . ?
C7A C8A Fe1A 70.51(11) . . ?
C9A C8A Fe1A 70.48(12) . . ?
C7A C8A H8A 125.6 . . ?
C9A C8A H8A 125.6 . . ?
Fe1A C8A H8A 125.0 . . ?
C10A C9A C8A 108.22(18) . . ?
C10A C9A Fe1A 70.96(11) . . ?
C8A C9A Fe1A 69.14(11) . . ?
C10A C9A H9A 125.9 . . ?
C8A C9A H9A 125.9 . . ?
Fe1A C9A H9A 125.6 . . ?
C9A C10A C6A 107.59(18) . . ?
C9A C10A Fe1A 69.44(11) . . ?
C6A C10A Fe1A 71.05(11) . . ?
C9A C10A H10A 126.2 . . ?
C6A C10A H10A 126.2 . . ?
Fe1A C10A H10A 124.9 . . ?
N1A C11A N2A 125.6(2) . . ?
N1A C11A H11A 117.2 . . ?
N2A C11A H11A 117.2 . . ?
C13A C12A C17A 119.78(18) . . ?
C13A C12A P1A 123.15(16) . . ?
C17A C12A P1A 117.02(15) . . ?
C14A C13A C12A 119.6(2) . . ?
C14A C13A H13A 120.2 . . ?
C12A C13A H13A 120.2 . . ?
C13A C14A C15A 120.3(2) . . ?
C13A C14A H14A 119.9 . . ?
C15A C14A H14A 119.9 . . ?
C16A C15A C14A 120.4(2) . . ?
C16A C15A H15A 119.8 . . ?
C14A C15A H15A 119.8 . . ?
C15A C16A C17A 119.7(2) . . ?
C15A C16A H16A 120.1 . . ?
C17A C16A H16A 120.1 . . ?
C16A C17A C12A 120.1(2) . . ?
C16A C17A H17A 119.9 . . ?
C12A C17A H17A 119.9 . . ?
C23A C18A C19A 120.00(18) . . ?
C23A C18A P1A 120.66(15) . . ?
C19A C18A P1A 119.13(15) . . ?
C20A C19A C18A 120.0(2) . . ?
C20A C19A H19A 120.0 . . ?
C18A C19A H19A 120.0 . . ?
C19A C20A C21A 119.8(2) . . ?
C19A C20A H20A 120.1 . . ?
C21A C20A H20A 120.1 . . ?
C22A C21A C20A 120.6(2) . . ?
C22A C21A H21A 119.7 . . ?
C20A C21A H21A 119.7 . . ?
C21A C22A C23A 120.1(2) . . ?
C21A C22A H22A 120.0 . . ?
C23A C22A H22A 120.0 . . ?
C22A C23A C18A 119.6(2) . . ?
C22A C23A H23A 120.2 . . ?
C18A C23A H23A 120.2 . . ?
N2A C24A C25A 112.84(19) . . ?
N2A C24A C26A 108.4(2) . . ?
C25A C24A C26A 113.3(2) . . ?
N2A C24A H24A 107.3 . . ?
C25A C24A H24A 107.3 . . ?
C26A C24A H24A 107.3 . . ?
C24A C25A H25D 109.5 . . ?
C24A C25A H25E 109.5 . . ?
H25D C25A H25E 109.5 . . ?
C24A C25A H25F 109.5 . . ?
H25D C25A H25F 109.5 . . ?
H25E C25A H25F 109.5 . . ?
C24A C26A H26D 109.5 . . ?
C24A C26A H26E 109.5 . . ?
H26D C26A H26E 109.5 . . ?
C24A C26A H26F 109.5 . . ?
H26D C26A H26F 109.5 . . ?
H26E C26A H26F 109.5 . . ?
C32A C27A C28A 119.31(18) . . ?
C32A C27A P2A 122.06(15) . . ?
C28A C27A P2A 118.62(15) . . ?
C29A C28A C27A 120.42(19) . . ?
C29A C28A H28A 119.8 . . ?
C27A C28A H28A 119.8 . . ?
C28A C29A C30A 120.1(2) . . ?
C28A C29A H29A 119.9 . . ?
C30A C29A H29A 119.9 . . ?
C31A C30A C29A 119.8(2) . . ?
C31A C30A H30A 120.1 . . ?
C29A C30A H30A 120.1 . . ?
C30A C31A C32A 120.5(2) . . ?
C30A C31A H31A 119.7 . . ?
C32A C31A H31A 119.7 . . ?
C31A C32A C27A 119.8(2) . . ?
C31A C32A H32A 120.1 . . ?
C27A C32A H32A 120.1 . . ?
C34A C33A C38A 119.4(2) . . ?
C34A C33A P2A 122.83(17) . . ?
C38A C33A P2A 117.67(16) . . ?
C35A C34A C33A 120.2(2) . . ?
C35A C34A H34A 119.9 . . ?
C33A C34A H34A 119.9 . . ?
C36A C35A C34A 120.0(2) . . ?
C36A C35A H35A 120.0 . . ?
C34A C35A H35A 120.0 . . ?
C37A C36A C35A 120.2(2) . . ?
C37A C36A H36A 119.9 . . ?
C35A C36A H36A 119.9 . . ?
C36A C37A C38A 120.3(2) . . ?
C36A C37A H37A 119.8 . . ?
C38A C37A H37A 119.8 . . ?
C37A C38A C33A 119.9(2) . . ?
C37A C38A H38A 120.1 . . ?
C33A C38A H38A 120.1 . . ?
C44A C39A C40A 119.27(18) . . ?
C44A C39A P2A 119.78(15) . . ?
C40A C39A P2A 120.94(15) . . ?
C41A C40A C39A 120.17(19) . . ?
C41A C40A H40A 119.9 . . ?
C39A C40A H40A 119.9 . . ?
C40A C41A C42A 120.2(2) . . ?
C40A C41A H41A 119.9 . . ?
C42A C41A H41A 119.9 . . ?
C43A C42A C41A 120.3(2) . . ?
C43A C42A H42A 119.9 . . ?
C41A C42A H42A 119.9 . . ?
C42A C43A C44A 119.9(2) . . ?
C42A C43A H43A 120.1 . . ?
C44A C43A H43A 120.1 . . ?
C43A C44A C39A 120.23(19) . . ?
C43A C44A H44A 119.9 . . ?
C39A C44A H44A 119.9 . . ?
N1B Pd1B P1B 159.70(5) . . ?
N1B Pd1B P2B 99.11(5) . . ?
P1B Pd1B P2B 100.864(18) . . ?
N1B Pd1B C1B 32.14(6) . . ?
P1B Pd1B C1B 127.56(4) . . ?
P2B Pd1B C1B 130.44(4) . . ?
N1B Pd1B Fe1B 77.36(5) . . ?
P1B Pd1B Fe1B 82.343(15) . . ?
P2B Pd1B Fe1B 170.159(15) . . ?
C1B Pd1B Fe1B 45.25(4) . . ?
C9B Fe1B C4B 92.87(8) . . ?
C9B Fe1B C3B 103.54(8) . . ?
C4B Fe1B C3B 40.30(9) . . ?
C9B Fe1B C8B 40.49(8) . . ?
C4B Fe1B C8B 111.21(9) . . ?
C3B Fe1B C8B 94.29(8) . . ?
C9B Fe1B C10B 40.25(8) . . ?
C4B Fe1B C10B 111.64(9) . . ?
C3B Fe1B C10B 140.31(8) . . ?
C8B Fe1B C10B 67.95(8) . . ?
C9B Fe1B C5B 118.31(8) . . ?
C4B Fe1B C5B 39.84(9) . . ?
C3B Fe1B C5B 67.54(9) . . ?
C8B Fe1B C5B 150.00(8) . . ?
C10B Fe1B C5B 110.37(8) . . ?
C9B Fe1B C2B 140.87(8) . . ?
C4B Fe1B C2B 67.54(9) . . ?
C3B Fe1B C2B 39.99(8) . . ?
C8B Fe1B C2B 113.79(8) . . ?
C10B Fe1B C2B 178.21(8) . . ?
C5B Fe1B C2B 67.95(8) . . ?
C9B Fe1B C7B 67.35(8) . . ?
C4B Fe1B C7B 150.27(8) . . ?
C3B Fe1B C7B 120.53(8) . . ?
C8B Fe1B C7B 39.61(8) . . ?
C10B Fe1B C7B 67.92(8) . . ?
C5B Fe1B C7B 169.88(8) . . ?
C2B Fe1B C7B 113.62(8) . . ?
C9B Fe1B C1B 157.59(8) . . ?
C4B Fe1B C1B 66.27(8) . . ?
C3B Fe1B C1B 66.34(8) . . ?
C8B Fe1B C1B 153.46(8) . . ?
C10B Fe1B C1B 138.47(8) . . ?
C5B Fe1B C1B 39.88(8) . . ?
C2B Fe1B C1B 39.81(8) . . ?
C7B Fe1B C1B 135.04(8) . . ?
C9B Fe1B C6B 66.62(8) . . ?
C4B Fe1B C6B 151.26(8) . . ?
C3B Fe1B C6B 159.89(8) . . ?
C8B Fe1B C6B 66.65(8) . . ?
C10B Fe1B C6B 39.85(7) . . ?
C5B Fe1B C6B 132.41(8) . . ?
C2B Fe1B C6B 140.82(8) . . ?
C7B Fe1B C6B 40.08(7) . . ?
C1B Fe1B C6B 128.95(7) . . ?
C9B Fe1B Pd1B 131.67(6) . . ?
C4B Fe1B Pd1B 121.41(6) . . ?
C3B Fe1B Pd1B 124.73(6) . . ?
C8B Fe1B Pd1B 127.37(6) . . ?
C10B Fe1B Pd1B 92.66(6) . . ?
C5B Fe1B Pd1B 82.17(6) . . ?
C2B Fe1B Pd1B 86.53(6) . . ?
C7B Fe1B Pd1B 87.91(6) . . ?
C1B Fe1B Pd1B 61.04(5) . . ?
C6B Fe1B Pd1B 67.95(5) . . ?
C6B P1B C18B 109.24(9) . . ?
C6B P1B C12B 104.00(9) . . ?
C18B P1B C12B 109.77(9) . . ?
C6B P1B Pd1B 90.51(6) . . ?
C18B P1B Pd1B 119.12(6) . . ?
C12B P1B Pd1B 120.43(7) . . ?
C39B P2B C33B 107.72(9) . . ?
C39B P2B C27B 103.48(9) . . ?
C33B P2B C27B 105.09(9) . . ?
C39B P2B Pd1B 114.50(7) . . ?
C33B P2B Pd1B 106.74(7) . . ?
C27B P2B Pd1B 118.56(6) . . ?
C11B N1B C1B 122.80(18) . . ?
C11B N1B Pd1B 140.06(16) . . ?
C1B N1B Pd1B 97.06(12) . . ?
C11B N2B C24B 126.7(2) . . ?
C11B N2B C24D 111.5(4) . . ?
C11B N2B H2NB 119.4 . . ?
C24B N2B H2NB 113.2 . . ?
C24D N2B H2NB 126.1 . . ?
N1B C1B C2B 126.70(19) . . ?
N1B C1B C5B 124.25(19) . . ?
C2B C1B C5B 108.86(18) . . ?
N1B C1B Fe1B 124.43(13) . . ?
C2B C1B Fe1B 68.92(11) . . ?
C5B C1B Fe1B 68.80(11) . . ?
N1B C1B Pd1B 50.79(9) . . ?
C2B C1B Pd1B 113.39(13) . . ?
C5B C1B Pd1B 105.91(13) . . ?
Fe1B C1B Pd1B 73.72(6) . . ?
C3B C2B C1B 106.74(18) . . ?
C3B C2B Fe1B 69.08(12) . . ?
C1B C2B Fe1B 71.27(11) . . ?
C3B C2B H2B 126.6 . . ?
C1B C2B H2B 126.6 . . ?
Fe1B C2B H2B 124.6 . . ?
C2B C3B C4B 108.62(19) . . ?
C2B C3B Fe1B 70.93(12) . . ?
C4B C3B Fe1B 69.84(12) . . ?
C2B C3B H3B 125.7 . . ?
C4B C3B H3B 125.7 . . ?
Fe1B C3B H3B 125.1 . . ?
C5B C4B C3B 108.87(19) . . ?
C5B C4B Fe1B 70.93(12) . . ?
C3B C4B Fe1B 69.86(12) . . ?
C5B C4B H4B 125.6 . . ?
C3B C4B H4B 125.6 . . ?
Fe1B C4B H4B 125.2 . . ?
C4B C5B C1B 106.81(19) . . ?
C4B C5B Fe1B 69.23(12) . . ?
C1B C5B Fe1B 71.32(11) . . ?
C4B C5B H5B 126.6 . . ?
C1B C5B H5B 126.6 . . ?
Fe1B C5B H5B 124.5 . . ?
C10B C6B C7B 107.99(17) . . ?
C10B C6B P1B 129.28(15) . . ?
C7B C6B P1B 121.62(15) . . ?
C10B C6B Fe1B 68.35(11) . . ?
C7B C6B Fe1B 68.58(11) . . ?
P1B C6B Fe1B 119.20(10) . . ?
C8B C7B C6B 107.75(18) . . ?
C8B C7B Fe1B 69.42(11) . . ?
C6B C7B Fe1B 71.34(11) . . ?
C8B C7B H7B 126.1 . . ?
C6B C7B H7B 126.1 . . ?
Fe1B C7B H7B 124.7 . . ?
C7B C8B C9B 108.22(18) . . ?
C7B C8B Fe1B 70.97(11) . . ?
C9B C8B Fe1B 69.17(11) . . ?
C7B C8B H8B 125.9 . . ?
C9B C8B H8B 125.9 . . ?
Fe1B C8B H8B 125.5 . . ?
C10B C9B C8B 108.94(18) . . ?
C10B C9B Fe1B 70.88(11) . . ?
C8B C9B Fe1B 70.33(11) . . ?
C10B C9B H9B 125.5 . . ?
C8B C9B H9B 125.5 . . ?
Fe1B C9B H9B 124.8 . . ?
C9B C10B C6B 107.00(17) . . ?
C9B C10B Fe1B 68.87(11) . . ?
C6B C10B Fe1B 71.80(11) . . ?
C9B C10B H10B 126.5 . . ?
C6B C10B H10B 126.5 . . ?
Fe1B C10B H10B 124.4 . . ?
N1B C11B N2B 126.4(2) . . ?
N1B C11B H11B 116.8 . . ?
N2B C11B H11B 116.8 . . ?
C17B C12B C13B 119.91(18) . . ?
C17B C12B P1B 120.39(15) . . ?
C13B C12B P1B 119.54(15) . . ?
C14B C13B C12B 120.0(2) . . ?
C14B C13B H13B 120.0 . . ?
C12B C13B H13B 120.0 . . ?
C13B C14B C15B 119.7(2) . . ?
C13B C14B H14B 120.1 . . ?
C15B C14B H14B 120.1 . . ?
C16B C15B C14B 120.6(2) . . ?
C16B C15B H15B 119.7 . . ?
C14B C15B H15B 119.7 . . ?
C15B C16B C17B 120.1(2) . . ?
C15B C16B H16B 119.9 . . ?
C17B C16B H16B 119.9 . . ?
C12B C17B C16B 119.6(2) . . ?
C12B C17B H17B 120.2 . . ?
C16B C17B H17B 120.2 . . ?
C23B C18B C19B 119.99(18) . . ?
C23B C18B P1B 122.78(15) . . ?
C19B C18B P1B 117.21(14) . . ?
C20B C19B C18B 119.91(19) . . ?
C20B C19B H19B 120.0 . . ?
C18B C19B H19B 120.0 . . ?
C19B C20B C21B 120.0(2) . . ?
C19B C20B H20B 120.0 . . ?
C21B C20B H20B 120.0 . . ?
C20B C21B C22B 120.15(19) . . ?
C20B C21B H21B 119.9 . . ?
C22B C21B H21B 119.9 . . ?
C23B C22B C21B 120.3(2) . . ?
C23B C22B H22B 119.9 . . ?
C21B C22B H22B 119.9 . . ?
C22B C23B C18B 119.61(19) . . ?
C22B C23B H23B 120.2 . . ?
C18B C23B H23B 120.2 . . ?
C26B C24B N2B 112.2(3) . . ?
C26B C24B C25B 114.1(3) . . ?
N2B C24B C25B 106.0(2) . . ?
C26B C24B H24B 108.1 . . ?
N2B C24B H24B 108.1 . . ?
C25B C24B H24B 108.1 . . ?
C25B C24D N2B 109.8(7) . . ?
C25B C24D C26D 108.8(8) . . ?
N2B C24D C26D 93.2(8) . . ?
C25B C24D H24D 114.4 . . ?
N2B C24D H24D 114.4 . . ?
C26D C24D H24D 114.4 . . ?
C24B C25B H25G 109.1 . . ?
C24B C25B H25H 109.0 . . ?
H25G C25B H25H 109.4 . . ?
C24B C25B H25I 109.2 . . ?
H25G C25B H25I 110.1 . . ?
H25H C25B H25I 110.0 . . ?
C24D C25B H25J 109.2 . . ?
C24D C25B H25K 109.2 . . ?
H25J C25B H25K 109.9 . . ?
C24D C25B H25L 109.3 . . ?
H25J C25B H25L 109.7 . . ?
H25K C25B H25L 109.4 . . ?
C24B C26B H26G 109.5 . . ?
C24B C26B H26H 109.5 . . ?
H26G C26B H26H 109.5 . . ?
C24B C26B H26I 109.5 . . ?
H26G C26B H26I 109.5 . . ?
H26H C26B H26I 109.5 . . ?
C24D C26D H26J 109.5 . . ?
C24D C26D H26K 109.5 . . ?
H26J C26D H26K 109.5 . . ?
C24D C26D H26L 109.5 . . ?
H26J C26D H26L 109.5 . . ?
H26K C26D H26L 109.5 . . ?
C28B C27B C32B 119.55(18) . . ?
C28B C27B P2B 122.05(15) . . ?
C32B C27B P2B 118.40(14) . . ?
C27B C28B C29B 119.73(19) . . ?
C27B C28B H28B 120.1 . . ?
C29B C28B H28B 120.1 . . ?
C30B C29B C28B 120.4(2) . . ?
C30B C29B H29B 119.8 . . ?
C28B C29B H29B 119.8 . . ?
C31B C30B C29B 119.80(19) . . ?
C31B C30B H30B 120.1 . . ?
C29B C30B H30B 120.1 . . ?
C30B C31B C32B 120.34(19) . . ?
C30B C31B H31B 119.8 . . ?
C32B C31B H31B 119.8 . . ?
C31B C32B C27B 120.15(18) . . ?
C31B C32B H32B 119.9 . . ?
C27B C32B H32B 119.9 . . ?
C34B C33B C38B 119.3(2) . . ?
C34B C33B P2B 122.98(17) . . ?
C38B C33B P2B 117.72(16) . . ?
C33B C34B C35B 120.2(2) . . ?
C33B C34B H34B 119.9 . . ?
C35B C34B H34B 119.9 . . ?
C36B C35B C34B 120.0(2) . . ?
C36B C35B H35B 120.0 . . ?
C34B C35B H35B 120.0 . . ?
C35B C36B C37B 120.3(2) . . ?
C35B C36B H36B 119.8 . . ?
C37B C36B H36B 119.8 . . ?
C36B C37B C38B 120.3(2) . . ?
C36B C37B H37B 119.8 . . ?
C38B C37B H37B 119.8 . . ?
C37B C38B C33B 119.8(2) . . ?
C37B C38B H38B 120.1 . . ?
C33B C38B H38B 120.1 . . ?
C44B C39B C40B 119.48(18) . . ?
C44B C39B P2B 120.06(15) . . ?
C40B C39B P2B 120.46(15) . . ?
C41B C40B C39B 120.04(19) . . ?
C41B C40B H40B 120.0 . . ?
C39B C40B H40B 120.0 . . ?
C40B C41B C42B 120.2(2) . . ?
C40B C41B H41B 119.9 . . ?
C42B C41B H41B 119.9 . . ?
C43B C42B C41B 120.0(2) . . ?
C43B C42B H42B 120.0 . . ?
C41B C42B H42B 120.0 . . ?
C42B C43B C44B 120.1(2) . . ?
C42B C43B H43B 119.9 . . ?
C44B C43B H43B 119.9 . . ?
C43B C44B C39B 120.12(19) . . ?
C43B C44B H44B 119.9 . . ?
C39B C44B H44B 119.9 . . ?
F2 B1 F4 111.0(3) . . ?
F2 B1 F1 106.5(3) . . ?
F4 B1 F1 107.5(3) . . ?
F2 B1 F3 111.6(2) . . ?
F4 B1 F3 112.3(2) . . ?
F1 B1 F3 107.6(2) . . ?
F7 B2 F8 107.7(2) . . ?
F7 B2 F5 109.8(2) . . ?
F8 B2 F5 110.2(2) . . ?
F7 B2 F6 111.1(2) . . ?
F8 B2 F6 109.1(2) . . ?
F5 B2 F6 108.8(2) . . ?
F10 B3 F11 110.3(2) . . ?
F10 B3 F12 110.4(2) . . ?
F11 B3 F12 111.3(2) . . ?
F10 B3 F9 107.8(2) . . ?
F11 B3 F9 108.6(2) . . ?
F12 B3 F9 108.4(2) . . ?
F15 B4 F14 110.7(3) . . ?
F15 B4 F13 109.8(2) . . ?
F14 B4 F13 111.4(2) . . ?
F15 B4 F16 111.3(3) . . ?
F14 B4 F16 107.3(2) . . ?
F13 B4 F16 106.3(3) . . ?
F17 B5 F20 114.3(2) . . ?
F17 B5 F19 111.7(2) . . ?
F20 B5 F19 111.9(2) . . ?
F17 B5 F18 105.1(2) . . ?
F20 B5 F18 106.8(2) . . ?
F19 B5 F18 106.4(2) . . ?
F24 B6 F22 112.2(2) . . ?
F24 B6 F21 114.0(2) . . ?
F22 B6 F21 111.3(2) . . ?
F24 B6 F23 104.7(2) . . ?
F22 B6 F23 106.8(2) . . ?
F21 B6 F23 107.23(19) . . ?

loop_
_geom_bond_atom_site_label_1
_geom_bond_atom_site_label_2
_geom_bond_distance
_geom_bond_site_symmetry_2
_geom_bond_publ_flag
Pd1 N1 2.0351(16) . ?
Pd1 P1 2.2090(5) . ?
Pd1 P2 2.2762(5) . ?
Pd1 C1 2.6024(19) . ?
Pd1 Fe1 2.8393(3) . ?
Fe1 C8 2.055(2) . ?
Fe1 C3 2.058(2) . ?
Fe1 C4 2.059(2) . ?
Fe1 C9 2.076(2) . ?
Fe1 C7 2.0789(19) . ?
Fe1 C2 2.0863(19) . ?
Fe1 C5 2.089(2) . ?
Fe1 C10 2.0951(19) . ?
Fe1 C1 2.1205(19) . ?
Fe1 C6 2.1293(19) . ?
P1 C6 1.7809(19) . ?
P1 C12 1.7970(19) . ?
P1 C18 1.8054(19) . ?
P2 C39 1.8150(19) . ?
P2 C33 1.819(2) . ?
P2 C27 1.819(2) . ?
N1 C11 1.299(3) . ?
N1 C1 1.396(2) . ?
N2 C11 1.309(3) . ?
N2 C24 1.478(3) . ?
N2 H2N 0.9750 . ?
C1 C5 1.426(3) . ?
C1 C2 1.432(3) . ?
C2 C3 1.415(3) . ?
C2 H2 0.9500 . ?
C3 C4 1.422(3) . ?
C3 H3 0.9500 . ?
C4 C5 1.418(3) . ?
C4 H4 0.9500 . ?
C5 H5 0.9500 . ?
C6 C7 1.429(3) . ?
C6 C10 1.447(3) . ?
C7 C8 1.420(3) . ?
C7 H7 0.9500 . ?
C8 C9 1.423(3) . ?
C8 H8 0.9500 . ?
C9 C10 1.411(3) . ?
C9 H9 0.9500 . ?
C10 H10 0.9500 . ?
C11 H11 0.9500 . ?
C12 C13 1.394(3) . ?
C12 C17 1.398(3) . ?
C13 C14 1.391(3) . ?
C13 H13 0.9500 . ?
C14 C15 1.385(4) . ?
C14 H14 0.9500 . ?
C15 C16 1.389(3) . ?
C15 H15 0.9500 . ?
C16 C17 1.386(3) . ?
C16 H16 0.9500 . ?
C17 H17 0.9500 . ?
C18 C23 1.393(3) . ?
C18 C19 1.402(3) . ?
C19 C20 1.388(3) . ?
C19 H19 0.9500 . ?
C20 C21 1.389(3) . ?
C20 H20 0.9500 . ?
C21 C22 1.386(3) . ?
C21 H21 0.9500 . ?
C22 C23 1.393(3) . ?
C22 H22 0.9500 . ?
C23 H23 0.9500 . ?
C24 C25 1.510(4) . ?
C24 C26 1.510(3) . ?
C24 H24 1.0000 . ?
C25 H25A 0.9800 . ?
C25 H25B 0.9800 . ?
C25 H25C 0.9800 . ?
C26 H26A 0.9800 . ?
C26 H26B 0.9800 . ?
C26 H26C 0.9800 . ?
C27 C32 1.394(3) . ?
C27 C28 1.394(3) . ?
C28 C29 1.385(3) . ?
C28 H28 0.9500 . ?
C29 C30 1.385(3) . ?
C29 H29 0.9500 . ?
C30 C31 1.382(3) . ?
C30 H30 0.9500 . ?
C31 C32 1.395(3) . ?
C31 H31 0.9500 . ?
C32 H32 0.9500 . ?
C33 C34 1.395(3) . ?
C33 C38 1.398(3) . ?
C34 C35 1.395(3) . ?
C34 H34 0.9500 . ?
C35 C36 1.382(4) . ?
C35 H35 0.9500 . ?
C36 C37 1.383(4) . ?
C36 H36 0.9500 . ?
C37 C38 1.389(3) . ?
C37 H37 0.9500 . ?
C38 H38 0.9500 . ?
C39 C44 1.397(3) . ?
C39 C40 1.401(3) . ?
C40 C41 1.387(3) . ?
C40 H40 0.9500 . ?
C41 C42 1.394(3) . ?
C41 H41 0.9500 . ?
C42 C43 1.387(3) . ?
C42 H42 0.9500 . ?
C43 C44 1.395(3) . ?
C43 H43 0.9500 . ?
C44 H44 0.9500 . ?
Pd1A N1A 2.0375(17) . ?
Pd1A P1A 2.2088(5) . ?
Pd1A P2A 2.2791(5) . ?
Pd1A C1A 2.5916(19) . ?
Pd1A Fe1A 2.8625(4) . ?
Fe1A C3A 2.052(2) . ?
Fe1A C8A 2.055(2) . ?
Fe1A C4A 2.058(2) . ?
Fe1A C9A 2.072(2) . ?
Fe1A C7A 2.072(2) . ?
Fe1A C2A 2.076(2) . ?
Fe1A C5A 2.087(2) . ?
Fe1A C10A 2.092(2) . ?
Fe1A C1A 2.1156(19) . ?
Fe1A C6A 2.1217(19) . ?
P1A C6A 1.780(2) . ?
P1A C12A 1.7974(19) . ?
P1A C18A 1.8030(19) . ?
P2A C39A 1.810(2) . ?
P2A C33A 1.816(2) . ?
P2A C27A 1.820(2) . ?
N1A C11A 1.297(3) . ?
N1A C1A 1.397(3) . ?
N2A C11A 1.320(3) . ?
N2A C24A 1.480(3) . ?
N2A H2NA 0.8965 . ?
C1A C5A 1.425(3) . ?
C1A C2A 1.427(3) . ?
C2A C3A 1.418(3) . ?
C2A H2A 0.9500 . ?
C3A C4A 1.417(4) . ?
C3A H3A 0.9500 . ?
C4A C5A 1.408(3) . ?
C4A H4A 0.9500 . ?
C5A H5A 0.9500 . ?
C6A C7A 1.429(3) . ?
C6A C10A 1.444(3) . ?
C7A C8A 1.423(3) . ?
C7A H7A 0.9500 . ?
C8A C9A 1.425(3) . ?
C8A H8A 0.9500 . ?
C9A C10A 1.411(3) . ?
C9A H9A 0.9500 . ?
C10A H10A 0.9500 . ?
C11A H11A 0.9500 . ?
C12A C13A 1.393(3) . ?
C12A C17A 1.401(3) . ?
C13A C14A 1.388(3) . ?
C13A H13A 0.9500 . ?
C14A C15A 1.389(4) . ?
C14A H14A 0.9500 . ?
C15A C16A 1.386(3) . ?
C15A H15A 0.9500 . ?
C16A C17A 1.388(3) . ?
C16A H16A 0.9500 . ?
C17A H17A 0.9500 . ?
C18A C23A 1.394(3) . ?
C18A C19A 1.399(3) . ?
C19A C20A 1.387(3) . ?
C19A H19A 0.9500 . ?
C20A C21A 1.388(3) . ?
C20A H20A 0.9500 . ?
C21A C22A 1.384(3) . ?
C21A H21A 0.9500 . ?
C22A C23A 1.393(3) . ?
C22A H22A 0.9500 . ?
C23A H23A 0.9500 . ?
C24A C25A 1.492(3) . ?
C24A C26A 1.531(3) . ?
C24A H24A 1.0000 . ?
C25A H25D 0.9800 . ?
C25A H25E 0.9800 . ?
C25A H25F 0.9800 . ?
C26A H26D 0.9800 . ?
C26A H26E 0.9800 . ?
C26A H26F 0.9800 . ?
C27A C32A 1.392(3) . ?
C27A C28A 1.395(3) . ?
C28A C29A 1.385(3) . ?
C28A H28A 0.9500 . ?
C29A C30A 1.386(3) . ?
C29A H29A 0.9500 . ?
C30A C31A 1.383(3) . ?
C30A H30A 0.9500 . ?
C31A C32A 1.392(3) . ?
C31A H31A 0.9500 . ?
C32A H32A 0.9500 . ?
C33A C34A 1.394(3) . ?
C33A C38A 1.399(3) . ?
C34A C35A 1.393(3) . ?
C34A H34A 0.9500 . ?
C35A C36A 1.385(4) . ?
C35A H35A 0.9500 . ?
C36A C37A 1.383(4) . ?
C36A H36A 0.9500 . ?
C37A C38A 1.391(3) . ?
C37A H37A 0.9500 . ?
C38A H38A 0.9500 . ?
C39A C44A 1.399(3) . ?
C39A C40A 1.404(3) . ?
C40A C41A 1.386(3) . ?
C40A H40A 0.9500 . ?
C41A C42A 1.393(3) . ?
C41A H41A 0.9500 . ?
C42A C43A 1.386(3) . ?
C42A H42A 0.9500 . ?
C43A C44A 1.398(3) . ?
C43A H43A 0.9500 . ?
C44A H44A 0.9500 . ?
Pd1B N1B 2.0332(17) . ?
Pd1B P1B 2.2102(5) . ?
Pd1B P2B 2.2806(5) . ?
Pd1B C1B 2.6040(19) . ?
Pd1B Fe1B 2.8569(3) . ?
Fe1B C9B 2.0520(19) . ?
Fe1B C4B 2.058(2) . ?
Fe1B C3B 2.058(2) . ?
Fe1B C8B 2.067(2) . ?
Fe1B C10B 2.0787(19) . ?
Fe1B C5B 2.080(2) . ?
Fe1B C2B 2.082(2) . ?
Fe1B C7B 2.0876(19) . ?
Fe1B C1B 2.1136(19) . ?
Fe1B C6B 2.1246(19) . ?
P1B C6B 1.779(2) . ?
P1B C18B 1.7992(19) . ?
P1B C12B 1.8050(19) . ?
P2B C39B 1.814(2) . ?
P2B C33B 1.815(2) . ?
P2B C27B 1.8176(19) . ?
N1B C11B 1.291(3) . ?
N1B C1B 1.396(3) . ?
N2B C11B 1.318(3) . ?
N2B C24B 1.495(3) . ?
N2B C24D 1.551(10) . ?
N2B H2NB 0.9017 . ?
C1B C2B 1.429(3) . ?
C1B C5B 1.431(3) . ?
C2B C3B 1.416(3) . ?
C2B H2B 0.9500 . ?
C3B C4B 1.418(3) . ?
C3B H3B 0.9500 . ?
C4B C5B 1.410(3) . ?
C4B H4B 0.9500 . ?
C5B H5B 0.9500 . ?
C6B C10B 1.433(3) . ?
C6B C7B 1.444(3) . ?
C7B C8B 1.408(3) . ?
C7B H7B 0.9500 . ?
C8B C9B 1.426(3) . ?
C8B H8B 0.9500 . ?
C9B C10B 1.421(3) . ?
C9B H9B 0.9500 . ?
C10B H10B 0.9500 . ?
C11B H11B 0.9500 . ?
C12B C17B 1.393(3) . ?
C12B C13B 1.400(3) . ?
C13B C14B 1.387(3) . ?
C13B H13B 0.9500 . ?
C14B C15B 1.389(3) . ?
C14B H14B 0.9500 . ?
C15B C16B 1.384(3) . ?
C15B H15B 0.9500 . ?
C16B C17B 1.394(3) . ?
C16B H16B 0.9500 . ?
C17B H17B 0.9500 . ?
C18B C23B 1.393(3) . ?
C18B C19B 1.398(3) . ?
C19B C20B 1.386(3) . ?
C19B H19B 0.9500 . ?
C20B C21B 1.387(3) . ?
C20B H20B 0.9500 . ?
C21B C22B 1.390(3) . ?
C21B H21B 0.9500 . ?
C22B C23B 1.388(3) . ?
C22B H22B 0.9500 . ?
C23B H23B 0.9500 . ?
C24B C26B 1.491(5) . ?
C24B C25B 1.549(4) . ?
C24B H24B 1.0000 . ?
C24D C25B 1.421(10) . ?
C24D C26D 1.570(16) . ?
C24D H24D 1.0000 . ?
C25B H25G 0.9792 . ?
C25B H25H 0.9812 . ?
C25B H25I 0.9730 . ?
C25B H25J 0.9755 . ?
C25B H25K 0.9791 . ?
C25B H25L 0.9815 . ?
C26B H26G 0.9800 . ?
C26B H26H 0.9800 . ?
C26B H26I 0.9800 . ?
C26D H26J 0.9800 . ?
C26D H26K 0.9800 . ?
C26D H26L 0.9800 . ?
C27B C28B 1.391(3) . ?
C27B C32B 1.397(3) . ?
C28B C29B 1.393(3) . ?
C28B H28B 0.9500 . ?
C29B C30B 1.385(3) . ?
C29B H29B 0.9500 . ?
C30B C31B 1.383(3) . ?
C30B H30B 0.9500 . ?
C31B C32B 1.383(3) . ?
C31B H31B 0.9500 . ?
C32B H32B 0.9500 . ?
C33B C34B 1.393(3) . ?
C33B C38B 1.398(3) . ?
C34B C35B 1.394(3) . ?
C34B H34B 0.9500 . ?
C35B C36B 1.374(4) . ?
C35B H35B 0.9500 . ?
C36B C37B 1.383(4) . ?
C36B H36B 0.9500 . ?
C37B C38B 1.390(3) . ?
C37B H37B 0.9500 . ?
C38B H38B 0.9500 . ?
C39B C44B 1.396(3) . ?
C39B C40B 1.402(3) . ?
C40B C41B 1.385(3) . ?
C40B H40B 0.9500 . ?
C41B C42B 1.396(3) . ?
C41B H41B 0.9500 . ?
C42B C43B 1.385(3) . ?
C42B H42B 0.9500 . ?
C43B C44B 1.393(3) . ?
C43B H43B 0.9500 . ?
C44B H44B 0.9500 . ?
B1 F2 1.341(4) . ?
B1 F4 1.342(3) . ?
B1 F1 1.377(4) . ?
B1 F3 1.383(3) . ?
B2 F7 1.362(3) . ?
B2 F8 1.378(3) . ?
B2 F5 1.378(3) . ?
B2 F6 1.392(3) . ?
B3 F10 1.362(3) . ?
B3 F11 1.382(3) . ?
B3 F12 1.385(3) . ?
B3 F9 1.401(3) . ?
B4 F15 1.334(3) . ?
B4 F14 1.379(3) . ?
B4 F13 1.383(3) . ?
B4 F16 1.398(4) . ?
B5 F17 1.351(3) . ?
B5 F20 1.369(3) . ?
B5 F19 1.376(3) . ?
B5 F18 1.403(3) . ?
B6 F24 1.361(3) . ?
B6 F22 1.371(3) . ?
B6 F21 1.372(3) . ?
B6 F23 1.422(3) . ?
